data_4023212
loop_
_publ_author_name
'Romain Ruppert'
'Christophe Jeandon'
'Henry J. Callot'

_publ_section_title
;
 Nonaromatic Corroles: Regioselectivity of Electrophilic Substitution
;
_journal_name_full 'Journal of Organic Chemistry'
_journal_page_first 694
_journal_page_last 700
_journal_paper_doi 10.1021/jo702321h
_journal_volume 73
_journal_year 2008
_chemical_formula_moiety 'C126 H106 N8 Ni2 O4, 3 (C H Cl3)'
_chemical_formula_sum 'C129 H109 Cl9 N8 Ni2 O4'
_chemical_formula_weight 2271.71
_chemical_name_systematic
;
 ?
;
_space_group_IT_number 2
_symmetry_cell_setting triclinic
_symmetry_space_group_name_Hall '-P 1'
_symmetry_space_group_name_H-M 'P -1'
_atom_sites_solution_hydrogens geom
_atom_sites_solution_primary direct
_atom_sites_solution_secondary difmap
_audit_creation_method SHELXL-97
_cell_angle_alpha 80.372(2)
_cell_angle_beta 75.080(2)
_cell_angle_gamma 77.676(5)
_cell_formula_units_Z 2
_cell_length_a 13.6400(7)
_cell_length_b 17.0440(8)
_cell_length_c 25.3840(16)
_cell_measurement_reflns_used 12729
_cell_measurement_temperature 173(2)
_cell_measurement_theta_max 27.103
_cell_measurement_theta_min 0.998
_cell_volume 5531.4(5)
_computing_cell_refinement 'Denzo (Nonius B.V., 1998)'
_computing_data_collection 'Collect (Nonius B.V., 1998)'
_computing_data_reduction 'Denzo (Nonius B.V., 1998)'
_computing_molecular_graphics 'PLATON 98 (Spek, 1998)'
_computing_publication_material 'SHELXL-97 (Sheldrick, 1997)'
_computing_structure_refinement 'SHELXL-97 (Sheldrick, 1997)'
_computing_structure_solution 'SHELXS-97 (Sheldrick, 1997)'
_diffrn_ambient_temperature 173(2)
_diffrn_measured_fraction_theta_full 0.980
_diffrn_measured_fraction_theta_max 0.980
_diffrn_measurement_device_type KappaCCD
_diffrn_measurement_method 'phi and omega scans'
_diffrn_radiation_monochromator graphite
_diffrn_radiation_source 'fine-focus sealed tube'
_diffrn_radiation_type MoK\a
_diffrn_radiation_wavelength 0.71073
_diffrn_reflns_av_R_equivalents 0.0729
_diffrn_reflns_av_sigmaI/netI 0.2365
_diffrn_reflns_limit_h_max 17
_diffrn_reflns_limit_h_min -17
_diffrn_reflns_limit_k_max 18
_diffrn_reflns_limit_k_min -21
_diffrn_reflns_limit_l_max 26
_diffrn_reflns_limit_l_min -32
_diffrn_reflns_number 34001
_diffrn_reflns_theta_full 27.14
_diffrn_reflns_theta_max 27.14
_diffrn_reflns_theta_min 1.40
_exptl_absorpt_coefficient_mu 0.618
_exptl_absorpt_correction_type none
_exptl_crystal_colour green
_exptl_crystal_density_diffrn 1.364
_exptl_crystal_density_method 'not measured'
_exptl_crystal_description prism
_exptl_crystal_F_000 2360
_exptl_crystal_size_max 0.16
_exptl_crystal_size_mid 0.08
_exptl_crystal_size_min 0.06
_refine_diff_density_max 2.175
_refine_diff_density_min -2.180
_refine_diff_density_rms 0.119
_refine_ls_extinction_method none
_refine_ls_goodness_of_fit_ref 1.019
_refine_ls_hydrogen_treatment constr
_refine_ls_matrix_type full
_refine_ls_number_parameters 1333
_refine_ls_number_reflns 24019
_refine_ls_number_restraints 0
_refine_ls_restrained_S_all 1.019
_refine_ls_R_factor_all 0.2673
_refine_ls_R_factor_gt 0.1281
_refine_ls_shift/su_max 0.001
_refine_ls_shift/su_mean 0.000
_refine_ls_structure_factor_coef Fsqd
_refine_ls_weighting_details 'calc w=1/[\s^2^(Fo^2^)+(0.1566P)^2^+21.7997P] where P=(Fo^2^+2Fc^2^)/3'
_refine_ls_weighting_scheme calc
_refine_ls_wR_factor_gt 0.2947
_refine_ls_wR_factor_ref 0.3672
_reflns_number_gt 10186
_reflns_number_total 24019
_reflns_threshold_expression I>2sigma(I)
_cod_data_source_file jo702321h-File002.cif
_cod_data_source_block callo4
_cod_depositor_comments
;
The following automatic conversions were performed:
'_symmetry_cell_setting' value 'Triclinic' changed to 'triclinic'
according to '/home/saulius/struct/CIF-dictionaries/cif_core.dic'
dictionary named 'cif_core.dic' version 2.4.1 from 2010-06-29.

Automatic conversion script
Id: cif_fix_enum 1527 2010-12-29 10:47:43Z saulius 
;
_cod_database_code 4023212

loop_
_symmetry_equiv_pos_as_xyz
'x, y, z'
'-x, -y, -z'

loop_
_atom_site_label
_atom_site_type_symbol
_atom_site_fract_x
_atom_site_fract_y
_atom_site_fract_z
_atom_site_U_iso_or_equiv
_atom_site_adp_type
_atom_site_occupancy
_atom_site_symmetry_multiplicity
_atom_site_calc_flag
_atom_site_refinement_flags
_atom_site_disorder_assembly
_atom_site_disorder_group
C1 C 0.0206(6) 0.0031(5) 0.7414(3) 0.0285(18) Uani 1 1 d . . .
C2 C -0.0130(6) 0.0559(5) 0.6952(3) 0.0279(18) Uani 1 1 d . . .
C3 C -0.0742(6) 0.1334(5) 0.6904(3) 0.0285(19) Uani 1 1 d . . .
C4 C -0.0820(6) 0.1768(4) 0.6391(3) 0.0275(18) Uani 1 1 d . . .
C5 C -0.1457(6) 0.2546(5) 0.6297(4) 0.039(2) Uani 1 1 d . . .
H5 H -0.1934 0.2842 0.6570 0.047 Uiso 1 1 calc R . .
C6 C -0.1252(7) 0.2779(5) 0.5752(4) 0.041(2) Uani 1 1 d . . .
H6 H -0.1567 0.3265 0.5572 0.049 Uiso 1 1 calc R . .
C7 C -0.0485(6) 0.2169(5) 0.5494(4) 0.033(2) Uani 1 1 d . . .
C8 C 0.0020(6) 0.2178(4) 0.4928(3) 0.0290(19) Uani 1 1 d . . .
C9 C 0.0662(6) 0.1535(5) 0.4697(4) 0.0311(19) Uani 1 1 d . . .
C10 C 0.1284(6) 0.1534(5) 0.4145(4) 0.038(2) Uani 1 1 d . . .
H10 H 0.1328 0.1990 0.3874 0.045 Uiso 1 1 calc R . .
C11 C 0.1793(7) 0.0774(5) 0.4080(4) 0.037(2) Uani 1 1 d . . .
H11 H 0.2259 0.0600 0.3756 0.044 Uiso 1 1 calc R . .
C12 C 0.1506(6) 0.0272(5) 0.4591(3) 0.0303(19) Uani 1 1 d . . .
C13 C 0.1893(6) -0.0583(5) 0.4725(3) 0.0254(17) Uani 1 1 d . . .
C14 C 0.1734(6) -0.0901(5) 0.5270(3) 0.0278(18) Uani 1 1 d . . .
C15 C 0.2269(6) -0.1682(4) 0.5461(3) 0.0247(17) Uani 1 1 d . . .
C16 C 0.1970(6) -0.1720(5) 0.6052(3) 0.0270(18) Uani 1 1 d . . .
C17 C 0.1296(6) -0.1002(4) 0.6177(3) 0.0287(18) Uani 1 1 d . . .
C18 C 0.0779(6) -0.0582(5) 0.6645(3) 0.0277(18) Uani 1 1 d . . .
C19 C 0.0723(6) -0.0671(5) 0.7210(3) 0.0283(18) Uani 1 1 d . . .
H19 H 0.1000 -0.1145 0.7417 0.034 Uiso 1 1 calc R . .
C20 C -0.1320(6) 0.1714(5) 0.7410(3) 0.033(2) Uani 1 1 d . . .
C21 C -0.1934(6) 0.1299(5) 0.7838(3) 0.034(2) Uani 1 1 d . . .
H21 H -0.2021 0.0772 0.7807 0.040 Uiso 1 1 calc R . .
C22 C -0.2425(6) 0.1660(5) 0.8316(4) 0.036(2) Uani 1 1 d . . .
H22 H -0.2830 0.1359 0.8608 0.043 Uiso 1 1 calc R . .
C23 C -0.2354(7) 0.2425(6) 0.8384(4) 0.041(2) Uani 1 1 d . . .
C24 C -0.1760(6) 0.2861(5) 0.7936(4) 0.038(2) Uani 1 1 d . . .
H24 H -0.1703 0.3399 0.7962 0.046 Uiso 1 1 calc R . .
C25 C -0.1260(7) 0.2512(5) 0.7461(4) 0.038(2) Uani 1 1 d . . .
H25 H -0.0870 0.2817 0.7164 0.045 Uiso 1 1 calc R . .
C26 C -0.2904(8) 0.2825(6) 0.8909(4) 0.050(3) Uani 1 1 d . . .
C27 C -0.3854(8) 0.3411(7) 0.8790(5) 0.070(3) Uani 1 1 d . . .
H27A H -0.3647 0.3797 0.8468 0.106 Uiso 1 1 calc R . .
H27B H -0.4195 0.3705 0.9108 0.106 Uiso 1 1 calc R . .
H27C H -0.4333 0.3110 0.8717 0.106 Uiso 1 1 calc R . .
C28 C -0.2197(9) 0.3315(8) 0.9041(5) 0.076(4) Uani 1 1 d . . .
H28A H -0.1537 0.2964 0.9068 0.114 Uiso 1 1 calc R . .
H28B H -0.2524 0.3533 0.9391 0.114 Uiso 1 1 calc R . .
H28C H -0.2076 0.3762 0.8748 0.114 Uiso 1 1 calc R . .
C29 C -0.3181(10) 0.2199(8) 0.9388(5) 0.074(4) Uani 1 1 d . . .
H29A H -0.3684 0.1917 0.9320 0.112 Uiso 1 1 calc R . .
H29B H -0.3479 0.2463 0.9722 0.112 Uiso 1 1 calc R . .
H29C H -0.2559 0.1808 0.9434 0.112 Uiso 1 1 calc R . .
C30 C -0.0166(6) 0.2975(5) 0.4581(4) 0.036(2) Uani 1 1 d . . .
C31 C -0.0075(7) 0.3692(6) 0.4749(4) 0.046(2) Uani 1 1 d . . .
H31 H 0.0157 0.3668 0.5074 0.055 Uiso 1 1 calc R . .
C32 C -0.0314(8) 0.4433(5) 0.4452(4) 0.050(3) Uani 1 1 d . . .
H32 H -0.0272 0.4909 0.4586 0.060 Uiso 1 1 calc R . .
C33 C -0.0618(7) 0.4500(5) 0.3956(4) 0.043(2) Uani 1 1 d . . .
C34 C -0.0659(8) 0.3784(6) 0.3773(4) 0.049(3) Uani 1 1 d . . .
H34 H -0.0834 0.3802 0.3431 0.059 Uiso 1 1 calc R . .
C35 C -0.0444(7) 0.3041(5) 0.4086(4) 0.037(2) Uani 1 1 d . . .
H35 H -0.0491 0.2563 0.3955 0.045 Uiso 1 1 calc R . .
C36 C -0.0933(9) 0.5315(6) 0.3647(5) 0.062(3) Uani 1 1 d . . .
C37 C -0.1598(14) 0.5259(9) 0.3257(9) 0.145(5) Uani 1 1 d . . .
H37A H -0.1924 0.5804 0.3130 0.217 Uiso 1 1 calc R . .
H37B H -0.2133 0.4942 0.3450 0.217 Uiso 1 1 calc R . .
H37C H -0.1164 0.4996 0.2940 0.217 Uiso 1 1 calc R . .
C38 C -0.0043(13) 0.5673(9) 0.3375(9) 0.145(5) Uani 1 1 d . . .
H38A H 0.0320 0.5737 0.3648 0.217 Uiso 1 1 calc R . .
H38B H -0.0262 0.6205 0.3183 0.217 Uiso 1 1 calc R . .
H38C H 0.0420 0.5323 0.3111 0.217 Uiso 1 1 calc R . .
C39 C -0.1701(13) 0.5901(9) 0.4047(9) 0.145(5) Uani 1 1 d . . .
H39A H -0.1324 0.6079 0.4272 0.217 Uiso 1 1 calc R . .
H39B H -0.2237 0.5617 0.4285 0.217 Uiso 1 1 calc R . .
H39C H -0.2021 0.6373 0.3832 0.217 Uiso 1 1 calc R . .
C40 C 0.2547(6) -0.1109(5) 0.4324(3) 0.0272(18) Uani 1 1 d . . .
C41 C 0.2658(6) -0.0954(5) 0.3754(4) 0.034(2) Uani 1 1 d . . .
H41 H 0.2245 -0.0489 0.3608 0.041 Uiso 1 1 calc R . .
C42 C 0.3345(7) -0.1453(5) 0.3399(4) 0.039(2) Uani 1 1 d . . .
H42 H 0.3412 -0.1310 0.3015 0.047 Uiso 1 1 calc R . .
C43 C 0.3945(6) -0.2162(5) 0.3586(4) 0.036(2) Uani 1 1 d . . .
C44 C 0.3774(6) -0.2363(5) 0.4134(3) 0.0299(19) Uani 1 1 d . . .
H44 H 0.4139 -0.2864 0.4268 0.036 Uiso 1 1 calc R . .
C45 C 0.3088(6) -0.1879(5) 0.4524(3) 0.0314(19) Uani 1 1 d . . .
C46 C 0.4743(8) -0.2682(6) 0.3181(4) 0.054(3) Uani 1 1 d . . .
C47 C 0.4369(11) -0.2776(10) 0.2688(6) 0.105(3) Uani 1 1 d . . .
H47A H 0.4928 -0.3087 0.2437 0.157 Uiso 1 1 calc R . .
H47B H 0.4154 -0.2241 0.2499 0.157 Uiso 1 1 calc R . .
H47C H 0.3783 -0.3062 0.2809 0.157 Uiso 1 1 calc R . .
C48 C 0.5653(10) -0.2220(10) 0.2962(6) 0.105(3) Uani 1 1 d . . .
H48A H 0.6228 -0.2556 0.2735 0.157 Uiso 1 1 calc R . .
H48B H 0.5875 -0.2097 0.3272 0.157 Uiso 1 1 calc R . .
H48C H 0.5434 -0.1716 0.2741 0.157 Uiso 1 1 calc R . .
C49 C 0.5252(11) -0.3460(10) 0.3445(6) 0.105(3) Uani 1 1 d . . .
H49A H 0.4749 -0.3821 0.3592 0.157 Uiso 1 1 calc R . .
H49B H 0.5516 -0.3350 0.3745 0.157 Uiso 1 1 calc R . .
H49C H 0.5825 -0.3718 0.3172 0.157 Uiso 1 1 calc R . .
C50 C 0.2960(6) -0.2157(5) 0.5100(3) 0.0288(18) Uani 1 1 d . . .
C51 C 0.3602(7) -0.2929(5) 0.5289(3) 0.035(2) Uani 1 1 d . . .
C52 C 0.4528(7) -0.2938(6) 0.5385(4) 0.049(3) Uani 1 1 d . . .
H52 H 0.4761 -0.2440 0.5347 0.058 Uiso 1 1 calc R . .
C53 C 0.5162(9) -0.3657(8) 0.5539(5) 0.076(4) Uani 1 1 d . . .
H53 H 0.5807 -0.3645 0.5612 0.091 Uiso 1 1 calc R . .
C54 C 0.4847(10) -0.4358(7) 0.5582(5) 0.069(4) Uani 1 1 d . . .
H54 H 0.5281 -0.4848 0.5678 0.083 Uiso 1 1 calc R . .
C55 C 0.3927(11) -0.4386(7) 0.5492(5) 0.072(4) Uani 1 1 d . . .
H55 H 0.3717 -0.4893 0.5527 0.086 Uiso 1 1 calc R . .
C56 C 0.3269(8) -0.3665(6) 0.5344(4) 0.052(3) Uani 1 1 d . . .
H56 H 0.2615 -0.3681 0.5283 0.062 Uiso 1 1 calc R . .
C57 C 0.1746(7) -0.2673(5) 0.6851(4) 0.034(2) Uani 1 1 d . . .
C58 C 0.2313(7) -0.3407(5) 0.7123(4) 0.038(2) Uani 1 1 d . . .
C59 C 0.3321(8) -0.3737(6) 0.6898(4) 0.049(3) Uani 1 1 d . . .
H59 H 0.3688 -0.3486 0.6565 0.059 Uiso 1 1 calc R . .
C60 C 0.3794(9) -0.4437(6) 0.7163(5) 0.061(3) Uani 1 1 d . . .
H60 H 0.4495 -0.4656 0.7016 0.074 Uiso 1 1 calc R . .
C61 C 0.3255(9) -0.4819(7) 0.7639(5) 0.064(3) Uani 1 1 d . . .
H61 H 0.3571 -0.5314 0.7808 0.077 Uiso 1 1 calc R . .
C62 C 0.2253(10) -0.4476(6) 0.7866(4) 0.060(3) Uani 1 1 d . . .
H62 H 0.1886 -0.4730 0.8198 0.072 Uiso 1 1 calc R . .
C63 C 0.1784(8) -0.3767(6) 0.7613(4) 0.047(2) Uani 1 1 d . . .
H63 H 0.1100 -0.3527 0.7775 0.057 Uiso 1 1 calc R . .
C64 C 0.0065(6) 0.0219(5) 0.7972(3) 0.0306(19) Uani 1 1 d . . .
C65 C 0.0411(6) 0.0869(4) 0.8130(3) 0.0257(18) Uani 1 1 d . . .
C66 C 0.0989(6) 0.1439(5) 0.7839(3) 0.0312(19) Uani 1 1 d . . .
C67 C 0.1132(6) 0.2096(5) 0.8087(3) 0.0276(18) Uani 1 1 d . . .
C68 C 0.1674(6) 0.2724(5) 0.7810(4) 0.038(2) Uani 1 1 d . . .
H68 H 0.1977 0.2801 0.7428 0.045 Uiso 1 1 calc R . .
C69 C 0.1680(6) 0.3197(5) 0.8190(4) 0.037(2) Uani 1 1 d . . .
H69 H 0.1962 0.3679 0.8119 0.044 Uiso 1 1 calc R . .
C70 C 0.1186(6) 0.2838(5) 0.8715(4) 0.036(2) Uani 1 1 d . . .
C71 C 0.1102(6) 0.3077(5) 0.9232(4) 0.035(2) Uani 1 1 d . . .
C72 C 0.0590(6) 0.2721(5) 0.9725(4) 0.035(2) Uani 1 1 d . . .
C73 C 0.0564(7) 0.2880(6) 1.0268(4) 0.042(2) Uani 1 1 d . . .
H73 H 0.0924 0.3244 1.0353 0.051 Uiso 1 1 calc R . .
C74 C -0.0047(7) 0.2434(5) 1.0629(4) 0.038(2) Uani 1 1 d . . .
H74 H -0.0209 0.2431 1.1016 0.046 Uiso 1 1 calc R . .
C75 C -0.0429(6) 0.1947(5) 1.0329(3) 0.034(2) Uani 1 1 d . . .
C76 C -0.1136(6) 0.1400(5) 1.0534(3) 0.033(2) Uani 1 1 d . . .
C77 C -0.1203(6) 0.0865(5) 1.0195(4) 0.033(2) Uani 1 1 d . . .
C78 C -0.1866(6) 0.0279(5) 1.0337(3) 0.034(2) Uani 1 1 d . . .
C79 C -0.1642(6) -0.0135(5) 0.9855(4) 0.034(2) Uani 1 1 d . . .
C80 C -0.0923(7) 0.0228(5) 0.9464(4) 0.036(2) Uani 1 1 d . . .
C81 C -0.0470(6) 0.0240(5) 0.8885(4) 0.035(2) Uani 1 1 d . . .
C82 C -0.0455(6) -0.0179(5) 0.8446(3) 0.0314(19) Uani 1 1 d . . .
H82 H -0.0747 -0.0646 0.8472 0.038 Uiso 1 1 calc R . .
C83 C 0.1560(6) 0.1375(5) 0.7259(3) 0.0264(18) Uani 1 1 d . . .
C84 C 0.2329(6) 0.0700(5) 0.7139(4) 0.037(2) Uani 1 1 d . . .
H84 H 0.2454 0.0287 0.7428 0.044 Uiso 1 1 calc R . .
C85 C 0.2918(7) 0.0618(5) 0.6609(4) 0.041(2) Uani 1 1 d . . .
H85 H 0.3444 0.0157 0.6542 0.049 Uiso 1 1 calc R . .
C86 C 0.2741(6) 0.1208(5) 0.6176(3) 0.032(2) Uani 1 1 d . . .
C87 C 0.1969(7) 0.1861(6) 0.6290(4) 0.039(2) Uani 1 1 d . . .
H87 H 0.1825 0.2263 0.5999 0.047 Uiso 1 1 calc R . .
C88 C 0.1392(6) 0.1950(5) 0.6821(4) 0.035(2) Uani 1 1 d . . .
H88 H 0.0872 0.2416 0.6886 0.042 Uiso 1 1 calc R . .
C89 C 0.3441(7) 0.1109(6) 0.5602(4) 0.040(2) Uani 1 1 d . . .
C90 C 0.4546(7) 0.1202(6) 0.5604(4) 0.052(3) Uani 1 1 d . . .
H90A H 0.4532 0.1745 0.5688 0.078 Uiso 1 1 calc R . .
H90B H 0.5002 0.1120 0.5243 0.078 Uiso 1 1 calc R . .
H90C H 0.4802 0.0798 0.5884 0.078 Uiso 1 1 calc R . .
C91 C 0.3074(8) 0.1745(7) 0.5167(4) 0.060(3) Uani 1 1 d . . .
H91A H 0.2371 0.1705 0.5160 0.090 Uiso 1 1 calc R . .
H91B H 0.3533 0.1657 0.4807 0.090 Uiso 1 1 calc R . .
H91C H 0.3079 0.2284 0.5252 0.090 Uiso 1 1 calc R . .
C92 C 0.3469(8) 0.0281(7) 0.5440(4) 0.056(3) Uani 1 1 d . . .
H92A H 0.3794 -0.0141 0.5685 0.084 Uiso 1 1 calc R . .
H92B H 0.3867 0.0248 0.5060 0.084 Uiso 1 1 calc R . .
H92C H 0.2764 0.0205 0.5469 0.084 Uiso 1 1 calc R . .
C93 C 0.1640(6) 0.3754(5) 0.9241(4) 0.036(2) Uani 1 1 d . . .
C94 C 0.2721(7) 0.3660(5) 0.9049(4) 0.041(2) Uani 1 1 d . . .
H94 H 0.3104 0.3177 0.8905 0.049 Uiso 1 1 calc R . .
C95 C 0.3220(7) 0.4278(5) 0.9072(4) 0.037(2) Uani 1 1 d . . .
H95 H 0.3949 0.4203 0.8948 0.045 Uiso 1 1 calc R . .
C96 C 0.2706(7) 0.4992(5) 0.9267(4) 0.039(2) Uani 1 1 d . . .
C97 C 0.1647(7) 0.5101(6) 0.9423(4) 0.043(2) Uani 1 1 d . . .
H97 H 0.1268 0.5605 0.9535 0.052 Uiso 1 1 calc R . .
C98 C 0.1118(7) 0.4479(6) 0.9418(4) 0.043(2) Uani 1 1 d . . .
H98 H 0.0388 0.4563 0.9540 0.051 Uiso 1 1 calc R . .
C99 C 0.3310(8) 0.5658(6) 0.9280(5) 0.052(3) Uani 1 1 d . . .
C100 C 0.3979(9) 0.5313(7) 0.9701(6) 0.075(4) Uani 1 1 d . . .
H10A H 0.4453 0.4823 0.9583 0.112 Uiso 1 1 calc R . .
H10B H 0.3533 0.5182 1.0062 0.112 Uiso 1 1 calc R . .
H10C H 0.4376 0.5717 0.9726 0.112 Uiso 1 1 calc R . .
C101 C 0.3968(10) 0.5861(8) 0.8721(5) 0.081(4) Uani 1 1 d . . .
H10D H 0.3530 0.6043 0.8456 0.122 Uiso 1 1 calc R . .
H10E H 0.4469 0.5379 0.8609 0.122 Uiso 1 1 calc R . .
H10F H 0.4334 0.6292 0.8732 0.122 Uiso 1 1 calc R . .
C102 C 0.2574(8) 0.6422(6) 0.9471(5) 0.065(3) Uani 1 1 d . . .
H10G H 0.2969 0.6851 0.9443 0.098 Uiso 1 1 calc R . .
H10H H 0.2208 0.6305 0.9854 0.098 Uiso 1 1 calc R . .
H10I H 0.2075 0.6599 0.9239 0.098 Uiso 1 1 calc R . .
C103 C -0.1864(6) 0.1360(5) 1.1076(4) 0.036(2) Uani 1 1 d . . .
C104 C -0.2003(7) 0.1915(6) 1.1459(4) 0.042(2) Uani 1 1 d . . .
H104 H -0.1537 0.2283 1.1386 0.051 Uiso 1 1 calc R . .
C105 C -0.2777(7) 0.1949(6) 1.1929(4) 0.043(2) Uani 1 1 d . . .
H105 H -0.2832 0.2337 1.2169 0.052 Uiso 1 1 calc R . .
C106 C -0.3496(7) 0.1411(5) 1.2061(3) 0.036(2) Uani 1 1 d . . .
C107 C -0.3362(7) 0.0854(5) 1.1695(4) 0.038(2) Uani 1 1 d . . .
H107 H -0.3824 0.0482 1.1776 0.045 Uiso 1 1 calc R . .
C108 C -0.2577(6) 0.0811(5) 1.1208(3) 0.033(2) Uani 1 1 d . . .
C109 C -0.4401(7) 0.1508(6) 1.2557(4) 0.044(2) Uani 1 1 d . . .
C110 C -0.4001(8) 0.1567(6) 1.3071(4) 0.054(3) Uani 1 1 d . . .
H11A H -0.3480 0.1088 1.3130 0.080 Uiso 1 1 calc R . .
H11B H -0.4578 0.1594 1.3394 0.080 Uiso 1 1 calc R . .
H11C H -0.3696 0.2054 1.3009 0.080 Uiso 1 1 calc R . .
C111 C -0.5136(8) 0.2294(7) 1.2444(5) 0.072(3) Uani 1 1 d . . .
H11D H -0.4781 0.2753 1.2395 0.108 Uiso 1 1 calc R . .
H11E H -0.5737 0.2351 1.2754 0.108 Uiso 1 1 calc R . .
H11F H -0.5364 0.2284 1.2109 0.108 Uiso 1 1 calc R . .
C112 C -0.4993(8) 0.0800(7) 1.2691(4) 0.058(3) Uani 1 1 d . . .
H11G H -0.5321 0.0795 1.2390 0.087 Uiso 1 1 calc R . .
H11H H -0.5522 0.0863 1.3032 0.087 Uiso 1 1 calc R . .
H11I H -0.4512 0.0290 1.2734 0.087 Uiso 1 1 calc R . .
C113 C -0.2547(6) 0.0241(5) 1.0836(4) 0.033(2) Uani 1 1 d . . .
C114 C -0.3275(6) -0.0337(5) 1.0978(4) 0.036(2) Uani 1 1 d . . .
C115 C -0.3206(7) -0.0980(5) 1.1381(4) 0.044(2) Uani 1 1 d . . .
H115 H -0.2700 -0.1048 1.1590 0.053 Uiso 1 1 calc R . .
C116 C -0.3859(9) -0.1524(7) 1.1485(5) 0.062(3) Uani 1 1 d . . .
H116 H -0.3772 -0.1984 1.1748 0.074 Uiso 1 1 calc R . .
C117 C -0.4623(9) -0.1417(6) 1.1219(5) 0.061(3) Uani 1 1 d . . .
H117 H -0.5101 -0.1778 1.1316 0.073 Uiso 1 1 calc R . .
C118 C -0.4717(8) -0.0795(7) 1.0811(5) 0.060(3) Uani 1 1 d . . .
H118 H -0.5231 -0.0742 1.0610 0.072 Uiso 1 1 calc R . .
C119 C -0.4052(7) -0.0233(6) 1.0690(4) 0.049(3) Uani 1 1 d . . .
H119 H -0.4127 0.0214 1.0415 0.059 Uiso 1 1 calc R . .
C120 C -0.2724(7) -0.0612(6) 0.9453(4) 0.041(2) Uani 1 1 d . . .
C121 C -0.3197(7) -0.1320(6) 0.9440(4) 0.041(2) Uani 1 1 d . . .
C122 C -0.3115(7) -0.2008(5) 0.9787(4) 0.045(2) Uani 1 1 d . . .
H122 H -0.2716 -0.2063 1.0051 0.054 Uiso 1 1 calc R . .
C123 C -0.3584(9) -0.2620(7) 0.9769(5) 0.068(3) Uani 1 1 d . . .
H123 H -0.3519 -0.3099 1.0020 0.082 Uiso 1 1 calc R . .
C124 C -0.4159(10) -0.2545(8) 0.9384(6) 0.073(4) Uani 1 1 d . . .
H124 H -0.4483 -0.2979 0.9367 0.088 Uiso 1 1 calc R . .
C125 C -0.4270(9) -0.1854(7) 0.9023(5) 0.063(3) Uani 1 1 d . . .
H125 H -0.4668 -0.1807 0.8759 0.075 Uiso 1 1 calc R . .
C126 C -0.3795(8) -0.1224(6) 0.9050(4) 0.051(3) Uani 1 1 d . . .
H126 H -0.3873 -0.0737 0.8809 0.061 Uiso 1 1 calc R . .
C127 C 0.1410(8) 0.1789(6) 0.2454(5) 0.057(3) Uani 1 1 d . . .
H127 H 0.0735 0.1714 0.2710 0.068 Uiso 1 1 calc R . .
C128 C 0.1854(14) 0.4153(13) 0.1439(8) 0.133(5) Uani 1 1 d . . .
H128 H 0.1812 0.3566 0.1541 0.160 Uiso 1 1 calc R . .
C129 C 0.2272(15) 0.4153(13) 0.3702(8) 0.133(5) Uani 1 1 d . . .
H129 H 0.1526 0.4193 0.3709 0.160 Uiso 1 1 calc R . .
N1 N 0.0272(5) 0.0165(4) 0.6488(3) 0.0314(16) Uani 1 1 d . . .
N2 N -0.0258(5) 0.1534(4) 0.5881(3) 0.0296(16) Uani 1 1 d . . .
N3 N 0.0855(5) 0.0742(4) 0.4971(3) 0.0293(16) Uani 1 1 d . . .
N4 N 0.1165(5) -0.0528(4) 0.5694(3) 0.0261(15) Uani 1 1 d . . .
N5 N 0.0058(5) 0.0853(4) 0.8692(3) 0.0265(15) Uani 1 1 d . . .
N6 N 0.0824(5) 0.2175(4) 0.8641(3) 0.0289(15) Uani 1 1 d . . .
N7 N 0.0015(5) 0.2110(4) 0.9777(3) 0.0309(16) Uani 1 1 d . . .
N8 N -0.0646(5) 0.0825(4) 0.9671(3) 0.0283(15) Uani 1 1 d . . .
O1 O 0.2379(4) -0.2361(3) 0.6388(2) 0.0322(13) Uani 1 1 d . . .
O2 O 0.0849(5) -0.2399(4) 0.7001(3) 0.0408(15) Uani 1 1 d . . .
O3 O -0.2086(4) -0.0764(3) 0.9799(2) 0.0372(14) Uani 1 1 d . . .
O4 O -0.2861(6) 0.0030(4) 0.9171(3) 0.064(2) Uani 1 1 d . . .
Cl1 Cl 0.1856(3) 0.2528(2) 0.26754(14) 0.0872(10) Uani 1 1 d . . .
Cl2 Cl 0.1184(3) 0.21144(19) 0.17944(14) 0.0768(9) Uani 1 1 d . . .
Cl3 Cl 0.2242(2) 0.0863(2) 0.24715(15) 0.0815(10) Uani 1 1 d . . .
Cl4 Cl 0.1766(5) 0.4451(4) 0.0776(3) 0.1558(12) Uani 1 1 d . . .
Cl5 Cl 0.0801(5) 0.4760(4) 0.1852(3) 0.1558(12) Uani 1 1 d . . .
Cl6 Cl 0.2981(5) 0.4344(4) 0.1541(3) 0.1558(12) Uani 1 1 d . . .
Cl7 Cl 0.2359(5) 0.4863(4) 0.4123(4) 0.1915(18) Uani 1 1 d . . .
Cl8 Cl 0.2713(5) 0.3234(4) 0.3887(4) 0.1915(18) Uani 1 1 d . . .
Cl9 Cl 0.2917(5) 0.4389(4) 0.3016(4) 0.1915(18) Uani 1 1 d . . .
Ni1 Ni 0.04604(8) 0.05054(6) 0.57438(4) 0.0277(3) Uani 1 1 d . . .
Ni2 Ni 0.00907(8) 0.15238(6) 0.91953(4) 0.0307(3) Uani 1 1 d . . .

loop_
_atom_site_aniso_label
_atom_site_aniso_U_11
_atom_site_aniso_U_22
_atom_site_aniso_U_33
_atom_site_aniso_U_23
_atom_site_aniso_U_13
_atom_site_aniso_U_12
C1 0.028(4) 0.031(5) 0.025(5) -0.003(4) -0.002(3) -0.008(3)
C2 0.039(5) 0.026(4) 0.018(4) -0.004(3) -0.003(3) -0.007(3)
C3 0.033(5) 0.028(4) 0.032(5) -0.010(4) -0.008(4) -0.013(3)
C4 0.028(4) 0.022(4) 0.028(5) -0.007(4) -0.001(3) 0.000(3)
C5 0.034(5) 0.036(5) 0.043(6) -0.014(4) -0.003(4) 0.003(4)
C6 0.045(5) 0.038(5) 0.034(6) -0.004(4) -0.010(4) 0.004(4)
C7 0.035(5) 0.024(4) 0.042(6) -0.005(4) -0.020(4) 0.001(3)
C8 0.043(5) 0.015(4) 0.033(5) -0.001(3) -0.017(4) -0.007(3)
C9 0.035(5) 0.025(4) 0.033(5) -0.001(4) -0.011(4) -0.004(3)
C10 0.045(5) 0.030(5) 0.035(5) -0.002(4) -0.008(4) -0.002(4)
C11 0.047(5) 0.037(5) 0.022(5) 0.000(4) -0.005(4) -0.005(4)
C12 0.033(5) 0.039(5) 0.021(5) -0.005(4) -0.006(4) -0.008(4)
C13 0.028(4) 0.029(4) 0.024(5) -0.010(4) -0.009(3) -0.005(3)
C14 0.037(5) 0.025(4) 0.022(5) -0.002(3) -0.004(4) -0.012(3)
C15 0.027(4) 0.015(4) 0.031(5) -0.005(3) -0.006(3) -0.002(3)
C16 0.029(4) 0.025(4) 0.029(5) -0.002(4) -0.009(4) -0.007(3)
C17 0.037(5) 0.018(4) 0.029(5) -0.003(4) -0.006(4) -0.004(3)
C18 0.028(4) 0.023(4) 0.033(5) -0.005(4) -0.009(4) -0.003(3)
C19 0.039(5) 0.022(4) 0.024(5) -0.001(3) -0.009(4) -0.005(3)
C20 0.041(5) 0.025(4) 0.027(5) -0.005(4) -0.004(4) -0.002(4)
C21 0.036(5) 0.029(5) 0.031(5) -0.010(4) -0.006(4) 0.008(4)
C22 0.034(5) 0.037(5) 0.033(5) -0.009(4) -0.003(4) 0.001(4)
C23 0.038(5) 0.049(6) 0.038(6) -0.021(5) -0.017(4) 0.014(4)
C24 0.040(5) 0.033(5) 0.041(6) -0.018(4) -0.006(4) 0.002(4)
C25 0.049(5) 0.033(5) 0.030(5) -0.007(4) -0.003(4) -0.009(4)
C26 0.056(6) 0.044(6) 0.041(6) -0.018(5) -0.004(5) 0.009(5)
C27 0.051(7) 0.090(9) 0.071(9) -0.044(7) -0.015(6) 0.014(6)
C28 0.068(8) 0.109(10) 0.064(8) -0.051(8) -0.007(6) -0.021(7)
C29 0.095(9) 0.085(9) 0.037(7) -0.020(6) 0.001(6) -0.011(7)
C30 0.038(5) 0.030(5) 0.038(6) -0.005(4) -0.011(4) -0.001(4)
C31 0.057(6) 0.049(6) 0.039(6) -0.006(5) -0.026(5) -0.009(5)
C32 0.086(7) 0.018(5) 0.051(7) 0.001(4) -0.027(6) -0.012(4)
C33 0.061(6) 0.024(5) 0.043(6) -0.002(4) -0.014(5) -0.006(4)
C34 0.065(7) 0.041(6) 0.049(7) 0.002(5) -0.029(5) -0.011(5)
C35 0.053(6) 0.026(5) 0.035(5) -0.007(4) -0.014(4) -0.006(4)
C36 0.081(8) 0.032(6) 0.080(9) 0.003(6) -0.039(7) -0.010(5)
C37 0.132(8) 0.060(6) 0.238(14) 0.064(7) -0.087(9) -0.015(6)
C38 0.132(8) 0.060(6) 0.238(14) 0.064(7) -0.087(9) -0.015(6)
C39 0.132(8) 0.060(6) 0.238(14) 0.064(7) -0.087(9) -0.015(6)
C40 0.024(4) 0.026(4) 0.033(5) -0.005(4) -0.006(3) -0.006(3)
C41 0.042(5) 0.028(5) 0.032(5) 0.000(4) -0.011(4) -0.006(4)
C42 0.045(5) 0.050(6) 0.022(5) -0.010(4) -0.007(4) -0.004(4)
C43 0.033(5) 0.037(5) 0.033(5) -0.006(4) 0.001(4) -0.003(4)
C44 0.030(4) 0.028(4) 0.032(5) -0.011(4) -0.005(4) -0.002(3)
C45 0.029(4) 0.038(5) 0.027(5) -0.009(4) -0.002(4) -0.008(4)
C46 0.054(6) 0.054(6) 0.030(6) -0.004(5) 0.011(5) 0.015(5)
C47 0.087(6) 0.144(8) 0.068(6) -0.059(6) -0.001(5) 0.027(5)
C48 0.087(6) 0.144(8) 0.068(6) -0.059(6) -0.001(5) 0.027(5)
C49 0.087(6) 0.144(8) 0.068(6) -0.059(6) -0.001(5) 0.027(5)
C50 0.026(4) 0.032(5) 0.030(5) -0.006(4) -0.004(3) -0.010(3)
C51 0.042(5) 0.035(5) 0.023(5) -0.005(4) -0.003(4) 0.001(4)
C52 0.045(6) 0.036(5) 0.064(7) 0.009(5) -0.018(5) -0.008(4)
C53 0.052(7) 0.063(8) 0.091(10) 0.014(7) -0.014(6) 0.015(6)
C54 0.069(8) 0.052(8) 0.059(8) 0.008(6) -0.003(6) 0.020(6)
C55 0.095(10) 0.039(6) 0.066(9) -0.009(6) 0.004(7) -0.004(6)
C56 0.055(6) 0.033(5) 0.062(7) -0.006(5) -0.013(5) 0.002(4)
C57 0.039(5) 0.032(5) 0.031(5) -0.010(4) -0.003(4) -0.005(4)
C58 0.052(6) 0.034(5) 0.031(5) -0.004(4) -0.012(4) -0.007(4)
C59 0.066(7) 0.037(5) 0.041(6) -0.004(5) -0.010(5) -0.006(5)
C60 0.077(8) 0.049(7) 0.052(7) -0.002(6) -0.020(6) 0.006(6)
C61 0.082(9) 0.053(7) 0.058(8) 0.004(6) -0.038(7) 0.005(6)
C62 0.097(9) 0.049(7) 0.036(6) 0.004(5) -0.017(6) -0.023(6)
C63 0.073(7) 0.037(5) 0.031(6) 0.008(4) -0.018(5) -0.010(5)
C64 0.038(5) 0.026(4) 0.024(5) -0.011(4) -0.004(4) 0.005(3)
C65 0.027(4) 0.023(4) 0.030(5) -0.002(4) -0.015(3) -0.001(3)
C66 0.036(5) 0.028(4) 0.030(5) -0.010(4) -0.008(4) -0.003(4)
C67 0.034(5) 0.027(4) 0.020(4) -0.004(3) -0.004(3) -0.003(3)
C68 0.042(5) 0.044(5) 0.024(5) -0.003(4) 0.001(4) -0.014(4)
C69 0.044(5) 0.039(5) 0.032(5) -0.009(4) -0.005(4) -0.019(4)
C70 0.030(5) 0.036(5) 0.045(6) -0.015(4) -0.004(4) -0.008(4)
C71 0.029(5) 0.041(5) 0.033(5) -0.008(4) -0.008(4) 0.002(4)
C72 0.031(5) 0.033(5) 0.042(6) -0.010(4) -0.011(4) -0.003(4)
C73 0.039(5) 0.050(6) 0.043(6) -0.021(5) -0.005(4) -0.013(4)
C74 0.046(5) 0.045(5) 0.030(5) -0.023(4) -0.007(4) -0.009(4)
C75 0.030(5) 0.042(5) 0.026(5) -0.010(4) -0.006(4) 0.005(4)
C76 0.040(5) 0.032(5) 0.025(5) -0.006(4) -0.005(4) -0.004(4)
C77 0.035(5) 0.036(5) 0.027(5) -0.007(4) -0.010(4) 0.001(4)
C78 0.034(5) 0.041(5) 0.024(5) 0.001(4) -0.008(4) 0.000(4)
C79 0.040(5) 0.028(5) 0.034(5) -0.006(4) -0.006(4) -0.008(4)
C80 0.043(5) 0.035(5) 0.025(5) -0.007(4) -0.003(4) -0.001(4)
C81 0.037(5) 0.033(5) 0.031(5) -0.005(4) -0.003(4) -0.001(4)
C82 0.040(5) 0.035(5) 0.019(4) -0.007(4) -0.004(4) -0.007(4)
C83 0.023(4) 0.030(4) 0.028(5) -0.014(4) -0.002(3) -0.006(3)
C84 0.040(5) 0.028(5) 0.039(6) 0.001(4) -0.007(4) -0.007(4)
C85 0.037(5) 0.031(5) 0.044(6) -0.005(4) 0.000(4) 0.006(4)
C86 0.035(5) 0.033(5) 0.028(5) -0.011(4) 0.003(4) -0.013(4)
C87 0.050(6) 0.043(5) 0.024(5) 0.001(4) -0.007(4) -0.011(4)
C88 0.037(5) 0.036(5) 0.033(5) -0.008(4) -0.005(4) -0.008(4)
C89 0.042(5) 0.046(6) 0.033(5) -0.012(4) 0.000(4) -0.016(4)
C90 0.054(6) 0.063(7) 0.043(6) -0.019(5) -0.003(5) -0.020(5)
C91 0.064(7) 0.077(8) 0.029(6) -0.001(5) 0.002(5) -0.010(6)
C92 0.055(6) 0.074(8) 0.043(6) -0.028(6) 0.003(5) -0.021(5)
C93 0.034(5) 0.040(5) 0.037(5) -0.004(4) -0.009(4) -0.010(4)
C94 0.041(5) 0.038(5) 0.046(6) -0.018(4) -0.011(4) -0.004(4)
C95 0.034(5) 0.035(5) 0.046(6) -0.012(4) -0.013(4) -0.002(4)
C96 0.047(6) 0.037(5) 0.038(6) -0.003(4) -0.019(4) -0.009(4)
C97 0.044(6) 0.041(5) 0.045(6) -0.014(5) -0.005(4) -0.008(4)
C98 0.040(5) 0.049(6) 0.036(6) -0.016(5) 0.001(4) -0.004(4)
C99 0.050(6) 0.045(6) 0.071(8) -0.013(5) -0.028(6) -0.011(5)
C100 0.065(7) 0.067(8) 0.111(11) -0.027(7) -0.049(7) -0.006(6)
C101 0.104(10) 0.084(9) 0.069(9) -0.024(7) 0.000(7) -0.058(8)
C102 0.067(7) 0.040(6) 0.100(10) -0.023(6) -0.027(7) -0.011(5)
C103 0.032(5) 0.038(5) 0.036(5) -0.010(4) -0.002(4) -0.002(4)
C104 0.053(6) 0.048(6) 0.026(5) -0.010(4) 0.000(4) -0.016(4)
C105 0.051(6) 0.045(6) 0.027(5) -0.013(4) 0.003(4) -0.003(4)
C106 0.046(5) 0.038(5) 0.020(5) -0.004(4) -0.004(4) -0.003(4)
C107 0.044(5) 0.045(5) 0.026(5) -0.005(4) -0.008(4) -0.011(4)
C108 0.034(5) 0.037(5) 0.026(5) -0.008(4) -0.009(4) 0.006(4)
C109 0.043(5) 0.050(6) 0.033(6) -0.009(4) -0.001(4) -0.002(4)
C110 0.069(7) 0.060(7) 0.032(6) -0.014(5) 0.001(5) -0.020(5)
C111 0.056(7) 0.080(8) 0.063(8) -0.014(7) 0.000(6) 0.012(6)
C112 0.051(6) 0.076(8) 0.047(7) -0.019(6) 0.010(5) -0.025(5)
C113 0.034(5) 0.030(5) 0.032(5) -0.001(4) -0.010(4) -0.004(4)
C114 0.032(5) 0.044(5) 0.026(5) -0.009(4) -0.003(4) 0.006(4)
C115 0.052(6) 0.038(5) 0.037(6) 0.003(4) -0.008(4) -0.002(4)
C116 0.064(8) 0.049(7) 0.057(8) -0.001(5) 0.010(6) -0.009(6)
C117 0.057(7) 0.046(7) 0.073(9) -0.011(6) 0.006(6) -0.020(5)
C118 0.053(7) 0.070(8) 0.060(8) -0.014(6) -0.011(5) -0.016(6)
C119 0.045(6) 0.052(6) 0.049(7) -0.008(5) -0.009(5) -0.006(5)
C120 0.045(6) 0.038(6) 0.035(6) -0.003(5) -0.004(4) -0.005(4)
C121 0.038(5) 0.050(6) 0.035(6) -0.009(5) -0.002(4) -0.010(4)
C122 0.049(6) 0.035(5) 0.054(7) 0.005(5) -0.022(5) -0.011(4)
C123 0.081(8) 0.048(7) 0.091(10) 0.013(6) -0.045(7) -0.029(6)
C124 0.082(9) 0.063(8) 0.087(10) -0.019(7) -0.021(7) -0.030(6)
C125 0.087(8) 0.058(7) 0.058(8) -0.006(6) -0.033(6) -0.026(6)
C126 0.061(7) 0.053(6) 0.044(6) 0.002(5) -0.015(5) -0.021(5)
C127 0.054(6) 0.058(7) 0.060(8) -0.007(6) -0.016(5) -0.012(5)
C128 0.131(10) 0.179(14) 0.098(10) 0.019(9) -0.043(8) -0.051(10)
C129 0.131(10) 0.179(14) 0.098(10) 0.019(9) -0.043(8) -0.051(10)
N1 0.038(4) 0.034(4) 0.026(4) -0.012(3) -0.005(3) -0.012(3)
N2 0.032(4) 0.033(4) 0.025(4) -0.006(3) -0.010(3) -0.003(3)
N3 0.032(4) 0.026(4) 0.029(4) -0.005(3) -0.009(3) -0.002(3)
N4 0.031(4) 0.027(4) 0.022(4) -0.007(3) -0.005(3) -0.007(3)
N5 0.031(4) 0.026(4) 0.025(4) -0.007(3) -0.006(3) -0.009(3)
N6 0.033(4) 0.028(4) 0.027(4) -0.008(3) -0.009(3) -0.003(3)
N7 0.028(4) 0.039(4) 0.027(4) -0.011(3) -0.005(3) -0.004(3)
N8 0.037(4) 0.033(4) 0.019(4) -0.011(3) -0.005(3) -0.009(3)
O1 0.040(3) 0.023(3) 0.030(3) -0.004(3) -0.006(3) 0.000(2)
O2 0.046(4) 0.041(4) 0.036(4) -0.008(3) -0.005(3) -0.010(3)
O3 0.048(4) 0.036(3) 0.030(4) -0.002(3) -0.010(3) -0.015(3)
O4 0.081(5) 0.048(4) 0.078(6) 0.019(4) -0.047(4) -0.031(4)
Cl1 0.119(3) 0.095(2) 0.065(2) -0.0159(19) -0.025(2) -0.046(2)
Cl2 0.101(2) 0.0657(19) 0.075(2) -0.0098(17) -0.0385(18) -0.0153(17)
Cl3 0.073(2) 0.079(2) 0.084(2) -0.0100(18) -0.0176(17) 0.0050(16)
Cl4 0.168(3) 0.172(3) 0.151(3) -0.018(2) -0.053(2) -0.062(2)
Cl5 0.168(3) 0.172(3) 0.151(3) -0.018(2) -0.053(2) -0.062(2)
Cl6 0.168(3) 0.172(3) 0.151(3) -0.018(2) -0.053(2) -0.062(2)
Cl7 0.151(3) 0.154(3) 0.281(6) -0.056(3) -0.078(3) 0.006(2)
Cl8 0.151(3) 0.154(3) 0.281(6) -0.056(3) -0.078(3) 0.006(2)
Cl9 0.151(3) 0.154(3) 0.281(6) -0.056(3) -0.078(3) 0.006(2)
Ni1 0.0338(6) 0.0242(6) 0.0241(6) -0.0050(4) -0.0068(4) -0.0011(4)
Ni2 0.0327(6) 0.0348(6) 0.0249(6) -0.0085(5) -0.0035(5) -0.0068(5)

loop_
_atom_type_symbol
_atom_type_description
_atom_type_scat_dispersion_real
_atom_type_scat_dispersion_imag
_atom_type_scat_source
C C 0.0033 0.0016 'International Tables Vol C Tables 4.2.6.8 and 6.1.1.4'
H H 0.0000 0.0000 'International Tables Vol C Tables 4.2.6.8 and 6.1.1.4'
N N 0.0061 0.0033 'International Tables Vol C Tables 4.2.6.8 and 6.1.1.4'
O O 0.0106 0.0060 'International Tables Vol C Tables 4.2.6.8 and 6.1.1.4'
Cl Cl 0.1484 0.1585 'International Tables Vol C Tables 4.2.6.8 and 6.1.1.4'
Ni Ni 0.3393 1.1124 'International Tables Vol C Tables 4.2.6.8 and 6.1.1.4'

loop_
_geom_angle_atom_site_label_1
_geom_angle_atom_site_label_2
_geom_angle_atom_site_label_3
_geom_angle
_geom_angle_site_symmetry_1
_geom_angle_site_symmetry_3
_geom_angle_publ_flag
C19 C1 C64 126.5(7) . . ?
C19 C1 C2 105.6(7) . . ?
C64 C1 C2 127.9(7) . . ?
N1 C2 C3 118.8(7) . . ?
N1 C2 C1 107.9(7) . . ?
C3 C2 C1 133.3(7) . . ?
C4 C3 C2 121.9(7) . . ?
C4 C3 C20 118.6(7) . . ?
C2 C3 C20 119.5(7) . . ?
N2 C4 C3 125.7(7) . . ?
N2 C4 C5 108.1(7) . . ?
C3 C4 C5 126.2(7) . . ?
C6 C5 C4 107.6(8) . . ?
C6 C5 H5 126.2 . . ?
C4 C5 H5 126.2 . . ?
C5 C6 C7 108.0(8) . . ?
C5 C6 H6 126.0 . . ?
C7 C6 H6 126.0 . . ?
N2 C7 C6 109.6(8) . . ?
N2 C7 C8 122.4(7) . . ?
C6 C7 C8 128.0(8) . . ?
C9 C8 C7 124.8(7) . . ?
C9 C8 C30 119.7(8) . . ?
C7 C8 C30 115.4(7) . . ?
C8 C9 N3 125.2(8) . . ?
C8 C9 C10 127.1(8) . . ?
N3 C9 C10 107.7(7) . . ?
C11 C10 C9 108.2(8) . . ?
C11 C10 H10 125.9 . . ?
C9 C10 H10 125.9 . . ?
C10 C11 C12 107.8(8) . . ?
C10 C11 H11 126.1 . . ?
C12 C11 H11 126.1 . . ?
N3 C12 C11 109.2(7) . . ?
N3 C12 C13 122.8(7) . . ?
C11 C12 C13 127.7(7) . . ?
C14 C13 C12 118.5(7) . . ?
C14 C13 C40 117.1(7) . . ?
C12 C13 C40 124.0(7) . . ?
N4 C14 C13 126.4(7) . . ?
N4 C14 C15 110.0(7) . . ?
C13 C14 C15 123.3(7) . . ?
C50 C15 C16 134.5(7) . . ?
C50 C15 C14 120.9(8) . . ?
C16 C15 C14 104.2(6) . . ?
O1 C16 C17 130.9(7) . . ?
O1 C16 C15 121.8(7) . . ?
C17 C16 C15 107.1(7) . . ?
N4 C17 C16 109.0(7) . . ?
N4 C17 C18 111.2(6) . . ?
C16 C17 C18 139.4(8) . . ?
N1 C18 C19 109.7(7) . . ?
N1 C18 C17 110.9(7) . . ?
C19 C18 C17 139.0(7) . . ?
C1 C19 C18 109.0(7) . . ?
C1 C19 H19 125.5 . . ?
C18 C19 H19 125.5 . . ?
C21 C20 C25 118.2(8) . . ?
C21 C20 C3 121.1(7) . . ?
C25 C20 C3 120.7(7) . . ?
C20 C21 C22 119.6(8) . . ?
C20 C21 H21 120.2 . . ?
C22 C21 H21 120.2 . . ?
C23 C22 C21 123.5(9) . . ?
C23 C22 H22 118.3 . . ?
C21 C22 H22 118.3 . . ?
C22 C23 C24 116.7(8) . . ?
C22 C23 C26 123.4(9) . . ?
C24 C23 C26 119.8(8) . . ?
C25 C24 C23 120.6(8) . . ?
C25 C24 H24 119.7 . . ?
C23 C24 H24 119.7 . . ?
C24 C25 C20 121.3(8) . . ?
C24 C25 H25 119.4 . . ?
C20 C25 H25 119.4 . . ?
C29 C26 C27 111.8(9) . . ?
C29 C26 C28 109.1(10) . . ?
C27 C26 C28 107.9(9) . . ?
C29 C26 C23 111.0(8) . . ?
C27 C26 C23 107.5(8) . . ?
C28 C26 C23 109.5(8) . . ?
C26 C27 H27A 109.5 . . ?
C26 C27 H27B 109.5 . . ?
H27A C27 H27B 109.5 . . ?
C26 C27 H27C 109.5 . . ?
H27A C27 H27C 109.5 . . ?
H27B C27 H27C 109.5 . . ?
C26 C28 H28A 109.5 . . ?
C26 C28 H28B 109.5 . . ?
H28A C28 H28B 109.5 . . ?
C26 C28 H28C 109.5 . . ?
H28A C28 H28C 109.5 . . ?
H28B C28 H28C 109.5 . . ?
C26 C29 H29A 109.5 . . ?
C26 C29 H29B 109.5 . . ?
H29A C29 H29B 109.5 . . ?
C26 C29 H29C 109.5 . . ?
H29A C29 H29C 109.5 . . ?
H29B C29 H29C 109.5 . . ?
C35 C30 C31 116.8(8) . . ?
C35 C30 C8 122.1(8) . . ?
C31 C30 C8 121.1(8) . . ?
C32 C31 C30 121.4(9) . . ?
C32 C31 H31 119.3 . . ?
C30 C31 H31 119.3 . . ?
C31 C32 C33 121.7(9) . . ?
C31 C32 H32 119.2 . . ?
C33 C32 H32 119.2 . . ?
C34 C33 C32 117.1(8) . . ?
C34 C33 C36 121.4(9) . . ?
C32 C33 C36 121.5(9) . . ?
C33 C34 C35 120.6(9) . . ?
C33 C34 H34 119.7 . . ?
C35 C34 H34 119.7 . . ?
C30 C35 C34 122.3(8) . . ?
C30 C35 H35 118.8 . . ?
C34 C35 H35 118.8 . . ?
C38 C36 C33 110.5(10) . . ?
C38 C36 C37 113.0(14) . . ?
C33 C36 C37 111.6(9) . . ?
C38 C36 C39 109.2(12) . . ?
C33 C36 C39 110.8(11) . . ?
C37 C36 C39 101.4(12) . . ?
C36 C37 H37A 109.5 . . ?
C36 C37 H37B 109.5 . . ?
H37A C37 H37B 109.5 . . ?
C36 C37 H37C 109.5 . . ?
H37A C37 H37C 109.5 . . ?
H37B C37 H37C 109.5 . . ?
C36 C38 H38A 109.5 . . ?
C36 C38 H38B 109.5 . . ?
H38A C38 H38B 109.5 . . ?
C36 C38 H38C 109.5 . . ?
H38A C38 H38C 109.5 . . ?
H38B C38 H38C 109.5 . . ?
C36 C39 H39A 109.5 . . ?
C36 C39 H39B 109.5 . . ?
H39A C39 H39B 109.5 . . ?
C36 C39 H39C 109.5 . . ?
H39A C39 H39C 109.5 . . ?
H39B C39 H39C 109.5 . . ?
C41 C40 C45 115.9(7) . . ?
C41 C40 C13 125.7(7) . . ?
C45 C40 C13 118.3(7) . . ?
C42 C41 C40 122.3(8) . . ?
C42 C41 H41 118.9 . . ?
C40 C41 H41 118.9 . . ?
C41 C42 C43 121.9(8) . . ?
C41 C42 H42 119.0 . . ?
C43 C42 H42 119.0 . . ?
C44 C43 C42 116.6(8) . . ?
C44 C43 C46 122.7(8) . . ?
C42 C43 C46 120.7(8) . . ?
C43 C44 C45 124.6(8) . . ?
C43 C44 H44 117.7 . . ?
C45 C44 H44 117.7 . . ?
C44 C45 C50 119.8(8) . . ?
C44 C45 C40 118.1(8) . . ?
C50 C45 C40 122.1(7) . . ?
C49 C46 C47 113.8(11) . . ?
C49 C46 C43 114.0(9) . . ?
C47 C46 C43 113.8(9) . . ?
C49 C46 C48 101.5(11) . . ?
C47 C46 C48 106.7(10) . . ?
C43 C46 C48 105.6(9) . . ?
C46 C47 H47A 109.5 . . ?
C46 C47 H47B 109.5 . . ?
H47A C47 H47B 109.5 . . ?
C46 C47 H47C 109.5 . . ?
H47A C47 H47C 109.5 . . ?
H47B C47 H47C 109.5 . . ?
C46 C48 H48A 109.5 . . ?
C46 C48 H48B 109.5 . . ?
H48A C48 H48B 109.5 . . ?
C46 C48 H48C 109.5 . . ?
H48A C48 H48C 109.5 . . ?
H48B C48 H48C 109.5 . . ?
C46 C49 H49A 109.5 . . ?
C46 C49 H49B 109.5 . . ?
H49A C49 H49B 109.5 . . ?
C46 C49 H49C 109.5 . . ?
H49A C49 H49C 109.5 . . ?
H49B C49 H49C 109.5 . . ?
C15 C50 C45 117.8(7) . . ?
C15 C50 C51 122.0(8) . . ?
C45 C50 C51 120.2(7) . . ?
C52 C51 C56 118.3(8) . . ?
C52 C51 C50 121.2(8) . . ?
C56 C51 C50 120.3(8) . . ?
C51 C52 C53 122.2(10) . . ?
C51 C52 H52 118.9 . . ?
C53 C52 H52 118.9 . . ?
C54 C53 C52 119.1(12) . . ?
C54 C53 H53 120.5 . . ?
C52 C53 H53 120.5 . . ?
C53 C54 C55 121.3(11) . . ?
C53 C54 H54 119.3 . . ?
C55 C54 H54 119.3 . . ?
C54 C55 C56 120.4(11) . . ?
C54 C55 H55 119.8 . . ?
C56 C55 H55 119.8 . . ?
C51 C56 C55 118.6(10) . . ?
C51 C56 H56 120.7 . . ?
C55 C56 H56 120.7 . . ?
O2 C57 O1 123.8(8) . . ?
O2 C57 C58 125.3(8) . . ?
O1 C57 C58 110.9(7) . . ?
C59 C58 C63 120.2(9) . . ?
C59 C58 C57 122.3(8) . . ?
C63 C58 C57 117.4(8) . . ?
C58 C59 C60 119.5(10) . . ?
C58 C59 H59 120.3 . . ?
C60 C59 H59 120.3 . . ?
C61 C60 C59 120.5(11) . . ?
C61 C60 H60 119.7 . . ?
C59 C60 H60 119.7 . . ?
C60 C61 C62 119.6(10) . . ?
C60 C61 H61 120.2 . . ?
C62 C61 H61 120.2 . . ?
C61 C62 C63 120.3(10) . . ?
C61 C62 H62 119.8 . . ?
C63 C62 H62 119.8 . . ?
C62 C63 C58 119.8(10) . . ?
C62 C63 H63 120.1 . . ?
C58 C63 H63 120.1 . . ?
C82 C64 C65 107.3(7) . . ?
C82 C64 C1 126.1(8) . . ?
C65 C64 C1 126.5(7) . . ?
C66 C65 N5 119.8(7) . . ?
C66 C65 C64 133.1(8) . . ?
N5 C65 C64 107.1(7) . . ?
C65 C66 C67 122.3(8) . . ?
C65 C66 C83 121.2(7) . . ?
C67 C66 C83 116.3(7) . . ?
N6 C67 C68 109.4(7) . . ?
N6 C67 C66 124.9(7) . . ?
C68 C67 C66 125.6(8) . . ?
C69 C68 C67 107.6(8) . . ?
C69 C68 H68 126.2 . . ?
C67 C68 H68 126.2 . . ?
C68 C69 C70 107.5(8) . . ?
C68 C69 H69 126.2 . . ?
C70 C69 H69 126.2 . . ?
N6 C70 C71 123.9(8) . . ?
N6 C70 C69 108.6(8) . . ?
C71 C70 C69 127.4(8) . . ?
C72 C71 C70 124.9(8) . . ?
C72 C71 C93 118.2(8) . . ?
C70 C71 C93 116.9(8) . . ?
C71 C72 N7 124.4(8) . . ?
C71 C72 C73 127.5(8) . . ?
N7 C72 C73 108.0(8) . . ?
C74 C73 C72 108.5(8) . . ?
C74 C73 H73 125.7 . . ?
C72 C73 H73 125.7 . . ?
C73 C74 C75 108.3(8) . . ?
C73 C74 H74 125.8 . . ?
C75 C74 H74 125.8 . . ?
N7 C75 C76 123.2(8) . . ?
N7 C75 C74 107.5(7) . . ?
C76 C75 C74 129.2(8) . . ?
C77 C76 C75 118.8(8) . . ?
C77 C76 C103 114.5(8) . . ?
C75 C76 C103 126.6(8) . . ?
N8 C77 C76 124.6(8) . . ?
N8 C77 C78 109.5(7) . . ?
C76 C77 C78 125.9(8) . . ?
C113 C78 C77 119.9(8) . . ?
C113 C78 C79 135.0(8) . . ?
C77 C78 C79 105.0(7) . . ?
C80 C79 O3 127.0(8) . . ?
C80 C79 C78 106.8(7) . . ?
O3 C79 C78 126.3(7) . . ?
C79 C80 N8 110.5(7) . . ?
C79 C80 C81 138.5(9) . . ?
N8 C80 C81 110.4(7) . . ?
N5 C81 C82 109.5(7) . . ?
N5 C81 C80 111.7(8) . . ?
C82 C81 C80 138.7(8) . . ?
C64 C82 C81 107.0(7) . . ?
C64 C82 H82 126.5 . . ?
C81 C82 H82 126.5 . . ?
C88 C83 C84 116.7(8) . . ?
C88 C83 C66 124.3(7) . . ?
C84 C83 C66 119.0(8) . . ?
C85 C84 C83 121.8(8) . . ?
C85 C84 H84 119.1 . . ?
C83 C84 H84 119.1 . . ?
C84 C85 C86 120.4(8) . . ?
C84 C85 H85 119.8 . . ?
C86 C85 H85 119.8 . . ?
C87 C86 C85 117.9(8) . . ?
C87 C86 C89 123.5(8) . . ?
C85 C86 C89 118.6(7) . . ?
C86 C87 C88 121.7(8) . . ?
C86 C87 H87 119.2 . . ?
C88 C87 H87 119.2 . . ?
C83 C88 C87 121.4(8) . . ?
C83 C88 H88 119.3 . . ?
C87 C88 H88 119.3 . . ?
C91 C89 C92 107.8(8) . . ?
C91 C89 C86 112.0(8) . . ?
C92 C89 C86 110.6(7) . . ?
C91 C89 C90 107.7(8) . . ?
C92 C89 C90 109.6(8) . . ?
C86 C89 C90 109.1(7) . . ?
C89 C90 H90A 109.5 . . ?
C89 C90 H90B 109.5 . . ?
H90A C90 H90B 109.5 . . ?
C89 C90 H90C 109.5 . . ?
H90A C90 H90C 109.5 . . ?
H90B C90 H90C 109.5 . . ?
C89 C91 H91A 109.5 . . ?
C89 C91 H91B 109.5 . . ?
H91A C91 H91B 109.5 . . ?
C89 C91 H91C 109.5 . . ?
H91A C91 H91C 109.5 . . ?
H91B C91 H91C 109.5 . . ?
C89 C92 H92A 109.5 . . ?
C89 C92 H92B 109.5 . . ?
H92A C92 H92B 109.5 . . ?
C89 C92 H92C 109.5 . . ?
H92A C92 H92C 109.5 . . ?
H92B C92 H92C 109.5 . . ?
C98 C93 C94 117.9(8) . . ?
C98 C93 C71 122.5(8) . . ?
C94 C93 C71 119.6(8) . . ?
C95 C94 C93 119.5(8) . . ?
C95 C94 H94 120.3 . . ?
C93 C94 H94 120.3 . . ?
C96 C95 C94 122.8(8) . . ?
C96 C95 H95 118.6 . . ?
C94 C95 H95 118.6 . . ?
C95 C96 C97 117.6(8) . . ?
C95 C96 C99 120.1(8) . . ?
C97 C96 C99 122.2(8) . . ?
C96 C97 C98 121.1(8) . . ?
C96 C97 H97 119.5 . . ?
C98 C97 H97 119.5 . . ?
C93 C98 C97 121.0(8) . . ?
C93 C98 H98 119.5 . . ?
C97 C98 H98 119.5 . . ?
C101 C99 C102 109.5(10) . . ?
C101 C99 C100 111.0(10) . . ?
C102 C99 C100 108.7(9) . . ?
C101 C99 C96 110.2(9) . . ?
C102 C99 C96 111.0(8) . . ?
C100 C99 C96 106.3(8) . . ?
C99 C100 H10A 109.5 . . ?
C99 C100 H10B 109.5 . . ?
H10A C100 H10B 109.5 . . ?
C99 C100 H10C 109.5 . . ?
H10A C100 H10C 109.5 . . ?
H10B C100 H10C 109.5 . . ?
C99 C101 H10D 109.5 . . ?
C99 C101 H10E 109.5 . . ?
H10D C101 H10E 109.5 . . ?
C99 C101 H10F 109.5 . . ?
H10D C101 H10F 109.5 . . ?
H10E C101 H10F 109.5 . . ?
C99 C102 H10G 109.5 . . ?
C99 C102 H10H 109.5 . . ?
H10G C102 H10H 109.5 . . ?
C99 C102 H10I 109.5 . . ?
H10G C102 H10I 109.5 . . ?
H10H C102 H10I 109.5 . . ?
C104 C103 C108 116.0(8) . . ?
C104 C103 C76 123.5(8) . . ?
C108 C103 C76 120.0(8) . . ?
C105 C104 C103 123.6(9) . . ?
C105 C104 H104 118.2 . . ?
C103 C104 H104 118.2 . . ?
C104 C105 C106 120.7(9) . . ?
C104 C105 H105 119.6 . . ?
C106 C105 H105 119.6 . . ?
C107 C106 C105 116.5(8) . . ?
C107 C106 C109 123.5(8) . . ?
C105 C106 C109 119.7(8) . . ?
C106 C107 C108 123.7(8) . . ?
C106 C107 H107 118.2 . . ?
C108 C107 H107 118.2 . . ?
C107 C108 C103 119.5(8) . . ?
C107 C108 C113 119.2(8) . . ?
C103 C108 C113 121.2(7) . . ?
C106 C109 C111 108.8(8) . . ?
C106 C109 C112 112.5(8) . . ?
C111 C109 C112 109.2(9) . . ?
C106 C109 C110 109.6(8) . . ?
C111 C109 C110 108.2(9) . . ?
C112 C109 C110 108.4(8) . . ?
C109 C110 H11A 109.5 . . ?
C109 C110 H11B 109.5 . . ?
H11A C110 H11B 109.5 . . ?
C109 C110 H11C 109.5 . . ?
H11A C110 H11C 109.5 . . ?
H11B C110 H11C 109.5 . . ?
C109 C111 H11D 109.5 . . ?
C109 C111 H11E 109.5 . . ?
H11D C111 H11E 109.5 . . ?
C109 C111 H11F 109.5 . . ?
H11D C111 H11F 109.5 . . ?
H11E C111 H11F 109.5 . . ?
C109 C112 H11G 109.5 . . ?
C109 C112 H11H 109.5 . . ?
H11G C112 H11H 109.5 . . ?
C109 C112 H11I 109.5 . . ?
H11G C112 H11I 109.5 . . ?
H11H C112 H11I 109.5 . . ?
C78 C113 C108 118.2(8) . . ?
C78 C113 C114 120.5(8) . . ?
C108 C113 C114 121.2(7) . . ?
C115 C114 C119 118.7(9) . . ?
C115 C114 C113 121.9(8) . . ?
C119 C114 C113 119.4(8) . . ?
C116 C115 C114 120.5(10) . . ?
C116 C115 H115 119.7 . . ?
C114 C115 H115 119.7 . . ?
C117 C116 C115 121.0(11) . . ?
C117 C116 H116 119.5 . . ?
C115 C116 H116 119.5 . . ?
C116 C117 C118 120.5(10) . . ?
C116 C117 H117 119.7 . . ?
C118 C117 H117 119.7 . . ?
C117 C118 C119 119.7(11) . . ?
C117 C118 H118 120.1 . . ?
C119 C118 H118 120.1 . . ?
C118 C119 C114 119.3(10) . . ?
C118 C119 H119 120.3 . . ?
C114 C119 H119 120.3 . . ?
O4 C120 O3 122.4(9) . . ?
O4 C120 C121 124.3(9) . . ?
O3 C120 C121 113.2(8) . . ?
C122 C121 C126 119.7(9) . . ?
C122 C121 C120 124.2(9) . . ?
C126 C121 C120 116.0(9) . . ?
C121 C122 C123 122.0(10) . . ?
C121 C122 H122 119.0 . . ?
C123 C122 H122 119.0 . . ?
C122 C123 C124 119.3(11) . . ?
C122 C123 H123 120.4 . . ?
C124 C123 H123 120.4 . . ?
C125 C124 C123 121.0(11) . . ?
C125 C124 H124 119.5 . . ?
C123 C124 H124 119.5 . . ?
C124 C125 C126 119.2(11) . . ?
C124 C125 H125 120.4 . . ?
C126 C125 H125 120.4 . . ?
C125 C126 C121 118.9(10) . . ?
C125 C126 H126 120.5 . . ?
C121 C126 H126 120.5 . . ?
Cl1 C127 Cl3 112.2(6) . . ?
Cl1 C127 Cl2 110.1(6) . . ?
Cl3 C127 Cl2 111.3(6) . . ?
Cl1 C127 H127 107.7 . . ?
Cl3 C127 H127 107.7 . . ?
Cl2 C127 H127 107.7 . . ?
Cl4 C128 Cl6 110.7(10) . . ?
Cl4 C128 Cl5 106.4(11) . . ?
Cl6 C128 Cl5 107.7(12) . . ?
Cl4 C128 H128 110.6 . . ?
Cl6 C128 H128 110.6 . . ?
Cl5 C128 H128 110.6 . . ?
Cl8 C129 Cl9 107.4(13) . . ?
Cl8 C129 Cl7 115.2(11) . . ?
Cl9 C129 Cl7 110.9(11) . . ?
Cl8 C129 H129 107.7 . . ?
Cl9 C129 H129 107.7 . . ?
Cl7 C129 H129 107.7 . . ?
C18 N1 C2 107.7(7) . . ?
C18 N1 Ni1 117.6(5) . . ?
C2 N1 Ni1 133.5(6) . . ?
C7 N2 C4 106.5(6) . . ?
C7 N2 Ni1 126.3(6) . . ?
C4 N2 Ni1 126.3(5) . . ?
C12 N3 C9 106.9(7) . . ?
C12 N3 Ni1 129.4(5) . . ?
C9 N3 Ni1 122.6(5) . . ?
C14 N4 C17 109.6(6) . . ?
C14 N4 Ni1 132.1(6) . . ?
C17 N4 Ni1 117.4(5) . . ?
C81 N5 C65 109.0(7) . . ?
C81 N5 Ni2 117.1(6) . . ?
C65 N5 Ni2 133.7(5) . . ?
C67 N6 C70 106.8(7) . . ?
C67 N6 Ni2 128.0(5) . . ?
C70 N6 Ni2 125.3(6) . . ?
C75 N7 C72 107.3(7) . . ?
C75 N7 Ni2 128.6(6) . . ?
C72 N7 Ni2 123.1(6) . . ?
C77 N8 C80 108.2(7) . . ?
C77 N8 Ni2 131.7(6) . . ?
C80 N8 Ni2 118.3(5) . . ?
C57 O1 C16 119.4(6) . . ?
C120 O3 C79 117.4(7) . . ?
N4 Ni1 N1 82.5(3) . . ?
N4 Ni1 N2 173.4(3) . . ?
N1 Ni1 N2 91.0(3) . . ?
N4 Ni1 N3 89.9(3) . . ?
N1 Ni1 N3 171.0(3) . . ?
N2 Ni1 N3 96.4(3) . . ?
N8 Ni2 N6 173.0(3) . . ?
N8 Ni2 N5 82.2(3) . . ?
N6 Ni2 N5 90.8(3) . . ?
N8 Ni2 N7 90.0(3) . . ?
N6 Ni2 N7 97.0(3) . . ?
N5 Ni2 N7 172.2(3) . . ?

loop_
_geom_bond_atom_site_label_1
_geom_bond_atom_site_label_2
_geom_bond_distance
_geom_bond_site_symmetry_2
_geom_bond_publ_flag
C1 C19 1.363(11) . ?
C1 C64 1.462(11) . ?
C1 C2 1.463(11) . ?
C2 N1 1.382(10) . ?
C2 C3 1.408(11) . ?
C3 C4 1.404(11) . ?
C3 C20 1.495(11) . ?
C4 N2 1.397(10) . ?
C4 C5 1.443(11) . ?
C5 C6 1.346(12) . ?
C5 H5 0.9500 . ?
C6 C7 1.420(12) . ?
C6 H6 0.9500 . ?
C7 N2 1.376(10) . ?
C7 C8 1.424(12) . ?
C8 C9 1.361(11) . ?
C8 C30 1.501(11) . ?
C9 N3 1.417(10) . ?
C9 C10 1.437(12) . ?
C10 C11 1.348(11) . ?
C10 H10 0.9500 . ?
C11 C12 1.442(11) . ?
C11 H11 0.9500 . ?
C12 N3 1.368(10) . ?
C12 C13 1.454(11) . ?
C13 C14 1.377(11) . ?
C13 C40 1.460(11) . ?
C14 N4 1.324(10) . ?
C14 C15 1.445(11) . ?
C15 C50 1.364(11) . ?
C15 C16 1.445(11) . ?
C16 O1 1.380(9) . ?
C16 C17 1.393(10) . ?
C17 N4 1.382(10) . ?
C17 C18 1.435(11) . ?
C18 N1 1.361(10) . ?
C18 C19 1.400(11) . ?
C19 H19 0.9500 . ?
C20 C21 1.381(11) . ?
C20 C25 1.408(12) . ?
C21 C22 1.398(11) . ?
C21 H21 0.9500 . ?
C22 C23 1.371(12) . ?
C22 H22 0.9500 . ?
C23 C24 1.415(13) . ?
C23 C26 1.539(12) . ?
C24 C25 1.385(12) . ?
C24 H24 0.9500 . ?
C25 H25 0.9500 . ?
C26 C29 1.503(15) . ?
C26 C27 1.522(14) . ?
C26 C28 1.532(15) . ?
C27 H27A 0.9800 . ?
C27 H27B 0.9800 . ?
C27 H27C 0.9800 . ?
C28 H28A 0.9800 . ?
C28 H28B 0.9800 . ?
C28 H28C 0.9800 . ?
C29 H29A 0.9800 . ?
C29 H29B 0.9800 . ?
C29 H29C 0.9800 . ?
C30 C35 1.383(12) . ?
C30 C31 1.399(12) . ?
C31 C32 1.379(13) . ?
C31 H31 0.9500 . ?
C32 C33 1.403(13) . ?
C32 H32 0.9500 . ?
C33 C34 1.393(13) . ?
C33 C36 1.510(13) . ?
C34 C35 1.396(12) . ?
C34 H34 0.9500 . ?
C35 H35 0.9500 . ?
C36 C38 1.439(19) . ?
C36 C37 1.53(2) . ?
C36 C39 1.57(2) . ?
C37 H37A 0.9800 . ?
C37 H37B 0.9800 . ?
C37 H37C 0.9800 . ?
C38 H38A 0.9800 . ?
C38 H38B 0.9800 . ?
C38 H38C 0.9800 . ?
C39 H39A 0.9800 . ?
C39 H39B 0.9800 . ?
C39 H39C 0.9800 . ?
C40 C41 1.402(12) . ?
C40 C45 1.443(11) . ?
C41 C42 1.378(12) . ?
C41 H41 0.9500 . ?
C42 C43 1.394(12) . ?
C42 H42 0.9500 . ?
C43 C44 1.346(12) . ?
C43 C46 1.531(12) . ?
C44 C45 1.415(11) . ?
C44 H44 0.9500 . ?
C45 C50 1.437(11) . ?
C46 C49 1.497(17) . ?
C46 C47 1.509(17) . ?
C46 C48 1.544(18) . ?
C47 H47A 0.9800 . ?
C47 H47B 0.9800 . ?
C47 H47C 0.9800 . ?
C48 H48A 0.9800 . ?
C48 H48B 0.9800 . ?
C48 H48C 0.9800 . ?
C49 H49A 0.9800 . ?
C49 H49B 0.9800 . ?
C49 H49C 0.9800 . ?
C50 C51 1.496(11) . ?
C51 C52 1.343(12) . ?
C51 C56 1.397(13) . ?
C52 C53 1.402(14) . ?
C52 H52 0.9500 . ?
C53 C54 1.333(17) . ?
C53 H53 0.9500 . ?
C54 C55 1.344(17) . ?
C54 H54 0.9500 . ?
C55 C56 1.417(15) . ?
C55 H55 0.9500 . ?
C56 H56 0.9500 . ?
C57 O2 1.199(10) . ?
C57 O1 1.369(10) . ?
C57 C58 1.488(12) . ?
C58 C59 1.381(13) . ?
C58 C63 1.384(13) . ?
C59 C60 1.384(14) . ?
C59 H59 0.9500 . ?
C60 C61 1.381(16) . ?
C60 H60 0.9500 . ?
C61 C62 1.381(16) . ?
C61 H61 0.9500 . ?
C62 C63 1.381(14) . ?
C62 H62 0.9500 . ?
C63 H63 0.9500 . ?
C64 C82 1.378(11) . ?
C64 C65 1.441(11) . ?
C65 C66 1.378(11) . ?
C65 N5 1.380(10) . ?
C66 C67 1.441(11) . ?
C66 C83 1.488(11) . ?
C67 N6 1.383(10) . ?
C67 C68 1.416(11) . ?
C68 C69 1.359(12) . ?
C68 H68 0.9500 . ?
C69 C70 1.431(12) . ?
C69 H69 0.9500 . ?
C70 N6 1.384(10) . ?
C70 C71 1.405(12) . ?
C71 C72 1.378(12) . ?
C71 C93 1.501(12) . ?
C72 N7 1.402(10) . ?
C72 C73 1.439(12) . ?
C73 C74 1.326(12) . ?
C73 H73 0.9500 . ?
C74 C75 1.463(12) . ?
C74 H74 0.9500 . ?
C75 N7 1.383(10) . ?
C75 C76 1.425(12) . ?
C76 C77 1.386(12) . ?
C76 C103 1.474(12) . ?
C77 N8 1.356(10) . ?
C77 C78 1.429(12) . ?
C78 C113 1.366(11) . ?
C78 C79 1.447(12) . ?
C79 C80 1.373(12) . ?
C79 O3 1.381(10) . ?
C80 N8 1.378(11) . ?
C80 C81 1.439(12) . ?
C81 N5 1.349(10) . ?
C81 C82 1.415(12) . ?
C82 H82 0.9500 . ?
C83 C88 1.386(12) . ?
C83 C84 1.397(11) . ?
C84 C85 1.391(12) . ?
C84 H84 0.9500 . ?
C85 C86 1.393(12) . ?
C85 H85 0.9500 . ?
C86 C87 1.373(12) . ?
C86 C89 1.535(12) . ?
C87 C88 1.390(12) . ?
C87 H87 0.9500 . ?
C88 H88 0.9500 . ?
C89 C91 1.516(14) . ?
C89 C92 1.525(13) . ?
C89 C90 1.550(13) . ?
C90 H90A 0.9800 . ?
C90 H90B 0.9800 . ?
C90 H90C 0.9800 . ?
C91 H91A 0.9800 . ?
C91 H91B 0.9800 . ?
C91 H91C 0.9800 . ?
C92 H92A 0.9800 . ?
C92 H92B 0.9800 . ?
C92 H92C 0.9800 . ?
C93 C98 1.372(12) . ?
C93 C94 1.413(12) . ?
C94 C95 1.387(12) . ?
C94 H94 0.9500 . ?
C95 C96 1.369(12) . ?
C95 H95 0.9500 . ?
C96 C97 1.375(13) . ?
C96 C99 1.548(13) . ?
C97 C98 1.407(13) . ?
C97 H97 0.9500 . ?
C98 H98 0.9500 . ?
C99 C101 1.501(16) . ?
C99 C102 1.529(14) . ?
C99 C100 1.545(15) . ?
C100 H10A 0.9800 . ?
C100 H10B 0.9800 . ?
C100 H10C 0.9800 . ?
C101 H10D 0.9800 . ?
C101 H10E 0.9800 . ?
C101 H10F 0.9800 . ?
C102 H10G 0.9800 . ?
C102 H10H 0.9800 . ?
C102 H10I 0.9800 . ?
C103 C104 1.418(12) . ?
C103 C108 1.432(12) . ?
C104 C105 1.375(12) . ?
C104 H104 0.9500 . ?
C105 C106 1.425(13) . ?
C105 H105 0.9500 . ?
C106 C107 1.388(12) . ?
C106 C109 1.524(12) . ?
C107 C108 1.411(12) . ?
C107 H107 0.9500 . ?
C108 C113 1.452(12) . ?
C109 C111 1.526(14) . ?
C109 C112 1.536(14) . ?
C109 C110 1.562(14) . ?
C110 H11A 0.9800 . ?
C110 H11B 0.9800 . ?
C110 H11C 0.9800 . ?
C111 H11D 0.9800 . ?
C111 H11E 0.9800 . ?
C111 H11F 0.9800 . ?
C112 H11G 0.9800 . ?
C112 H11H 0.9800 . ?
C112 H11I 0.9800 . ?
C113 C114 1.484(12) . ?
C114 C115 1.374(12) . ?
C114 C119 1.401(13) . ?
C115 C116 1.368(14) . ?
C115 H115 0.9500 . ?
C116 C117 1.348(16) . ?
C116 H116 0.9500 . ?
C117 C118 1.361(15) . ?
C117 H117 0.9500 . ?
C118 C119 1.400(14) . ?
C118 H118 0.9500 . ?
C119 H119 0.9500 . ?
C120 O4 1.211(11) . ?
C120 O3 1.349(11) . ?
C120 C121 1.493(13) . ?
C121 C122 1.346(13) . ?
C121 C126 1.407(14) . ?
C122 C123 1.347(14) . ?
C122 H122 0.9500 . ?
C123 C124 1.379(16) . ?
C123 H123 0.9500 . ?
C124 C125 1.372(16) . ?
C124 H124 0.9500 . ?
C125 C126 1.385(14) . ?
C125 H125 0.9500 . ?
C126 H126 0.9500 . ?
C127 Cl1 1.735(11) . ?
C127 Cl3 1.738(11) . ?
C127 Cl2 1.757(11) . ?
C127 H127 1.0000 . ?
C128 Cl4 1.702(18) . ?
C128 Cl6 1.728(18) . ?
C128 Cl5 1.78(2) . ?
C128 H128 1.0000 . ?
C129 Cl8 1.59(2) . ?
C129 Cl9 1.760(19) . ?
C129 Cl7 1.78(2) . ?
C129 H129 1.0000 . ?
N1 Ni1 1.850(7) . ?
N2 Ni1 1.857(6) . ?
N3 Ni1 1.894(7) . ?
N4 Ni1 1.825(6) . ?
N5 Ni2 1.866(6) . ?
N6 Ni2 1.854(7) . ?
N7 Ni2 1.887(7) . ?
N8 Ni2 1.815(7) . ?

loop_
_geom_torsion_atom_site_label_1
_geom_torsion_atom_site_label_2
_geom_torsion_atom_site_label_3
_geom_torsion_atom_site_label_4
_geom_torsion
_geom_torsion_site_symmetry_1
_geom_torsion_site_symmetry_2
_geom_torsion_site_symmetry_3
_geom_torsion_site_symmetry_4
_geom_torsion_publ_flag
C19 C1 C2 N1 -4.5(9) . . . . ?
C64 C1 C2 N1 173.1(8) . . . . ?
C19 C1 C2 C3 175.5(8) . . . . ?
C64 C1 C2 C3 -6.9(14) . . . . ?
N1 C2 C3 C4 -10.3(11) . . . . ?
C1 C2 C3 C4 169.7(8) . . . . ?
N1 C2 C3 C20 170.3(7) . . . . ?
C1 C2 C3 C20 -9.7(13) . . . . ?
C2 C3 C4 N2 -5.7(12) . . . . ?
C20 C3 C4 N2 173.6(7) . . . . ?
C2 C3 C4 C5 177.1(8) . . . . ?
C20 C3 C4 C5 -3.5(12) . . . . ?
N2 C4 C5 C6 -2.1(10) . . . . ?
C3 C4 C5 C6 175.5(8) . . . . ?
C4 C5 C6 C7 -0.8(10) . . . . ?
C5 C6 C7 N2 3.4(10) . . . . ?
C5 C6 C7 C8 -175.3(8) . . . . ?
N2 C7 C8 C9 9.4(13) . . . . ?
C6 C7 C8 C9 -172.0(9) . . . . ?
N2 C7 C8 C30 -168.6(7) . . . . ?
C6 C7 C8 C30 10.1(12) . . . . ?
C7 C8 C9 N3 6.0(13) . . . . ?
C30 C8 C9 N3 -176.2(7) . . . . ?
C7 C8 C9 C10 -172.2(8) . . . . ?
C30 C8 C9 C10 5.7(13) . . . . ?
C8 C9 C10 C11 -179.1(9) . . . . ?
N3 C9 C10 C11 2.5(10) . . . . ?
C9 C10 C11 C12 0.0(10) . . . . ?
C10 C11 C12 N3 -2.6(10) . . . . ?
C10 C11 C12 C13 -177.0(8) . . . . ?
N3 C12 C13 C14 -10.6(11) . . . . ?
C11 C12 C13 C14 163.1(8) . . . . ?
N3 C12 C13 C40 176.9(7) . . . . ?
C11 C12 C13 C40 -9.4(13) . . . . ?
C12 C13 C14 N4 7.4(12) . . . . ?
C40 C13 C14 N4 -179.6(7) . . . . ?
C12 C13 C14 C15 -165.8(7) . . . . ?
C40 C13 C14 C15 7.2(11) . . . . ?
N4 C14 C15 C50 -175.4(7) . . . . ?
C13 C14 C15 C50 -1.3(12) . . . . ?
N4 C14 C15 C16 -1.5(8) . . . . ?
C13 C14 C15 C16 172.7(7) . . . . ?
C50 C15 C16 O1 -3.0(13) . . . . ?
C14 C15 C16 O1 -175.8(7) . . . . ?
C50 C15 C16 C17 173.6(9) . . . . ?
C14 C15 C16 C17 0.8(8) . . . . ?
O1 C16 C17 N4 176.3(7) . . . . ?
C15 C16 C17 N4 0.1(9) . . . . ?
O1 C16 C17 C18 3.7(17) . . . . ?
C15 C16 C17 C18 -172.5(10) . . . . ?
N4 C17 C18 N1 1.8(9) . . . . ?
C16 C17 C18 N1 174.2(9) . . . . ?
N4 C17 C18 C19 -169.5(9) . . . . ?
C16 C17 C18 C19 2.9(19) . . . . ?
C64 C1 C19 C18 -173.7(8) . . . . ?
C2 C1 C19 C18 3.9(9) . . . . ?
N1 C18 C19 C1 -2.0(9) . . . . ?
C17 C18 C19 C1 169.3(9) . . . . ?
C4 C3 C20 C21 130.4(8) . . . . ?
C2 C3 C20 C21 -50.2(11) . . . . ?
C4 C3 C20 C25 -48.8(11) . . . . ?
C2 C3 C20 C25 130.6(9) . . . . ?
C25 C20 C21 C22 -3.7(12) . . . . ?
C3 C20 C21 C22 177.1(8) . . . . ?
C20 C21 C22 C23 1.6(13) . . . . ?
C21 C22 C23 C24 1.1(13) . . . . ?
C21 C22 C23 C26 179.4(8) . . . . ?
C22 C23 C24 C25 -1.6(13) . . . . ?
C26 C23 C24 C25 -179.9(8) . . . . ?
C23 C24 C25 C20 -0.6(14) . . . . ?
C21 C20 C25 C24 3.2(13) . . . . ?
C3 C20 C25 C24 -177.5(8) . . . . ?
C22 C23 C26 C29 20.8(13) . . . . ?
C24 C23 C26 C29 -160.9(9) . . . . ?
C22 C23 C26 C27 -101.7(11) . . . . ?
C24 C23 C26 C27 76.5(11) . . . . ?
C22 C23 C26 C28 141.4(10) . . . . ?
C24 C23 C26 C28 -40.4(12) . . . . ?
C9 C8 C30 C35 50.5(12) . . . . ?
C7 C8 C30 C35 -131.4(9) . . . . ?
C9 C8 C30 C31 -130.2(9) . . . . ?
C7 C8 C30 C31 47.8(11) . . . . ?
C35 C30 C31 C32 3.9(14) . . . . ?
C8 C30 C31 C32 -175.4(9) . . . . ?
C30 C31 C32 C33 -2.7(16) . . . . ?
C31 C32 C33 C34 -0.6(16) . . . . ?
C31 C32 C33 C36 176.7(10) . . . . ?
C32 C33 C34 C35 2.5(15) . . . . ?
C36 C33 C34 C35 -174.8(10) . . . . ?
C31 C30 C35 C34 -2.0(14) . . . . ?
C8 C30 C35 C34 177.3(9) . . . . ?
C33 C34 C35 C30 -1.2(15) . . . . ?
C34 C33 C36 C38 -108.0(15) . . . . ?
C32 C33 C36 C38 74.8(16) . . . . ?
C34 C33 C36 C37 18.6(17) . . . . ?
C32 C33 C36 C37 -158.6(12) . . . . ?
C34 C33 C36 C39 130.8(12) . . . . ?
C32 C33 C36 C39 -46.5(15) . . . . ?
C14 C13 C40 C41 168.2(7) . . . . ?
C12 C13 C40 C41 -19.2(12) . . . . ?
C14 C13 C40 C45 -8.0(10) . . . . ?
C12 C13 C40 C45 164.7(7) . . . . ?
C45 C40 C41 C42 -8.4(12) . . . . ?
C13 C40 C41 C42 175.4(8) . . . . ?
C40 C41 C42 C43 2.6(14) . . . . ?
C41 C42 C43 C44 4.0(13) . . . . ?
C41 C42 C43 C46 -176.8(9) . . . . ?
C42 C43 C44 C45 -4.6(13) . . . . ?
C46 C43 C44 C45 176.3(9) . . . . ?
C43 C44 C45 C50 179.5(8) . . . . ?
C43 C44 C45 C40 -1.3(12) . . . . ?
C41 C40 C45 C44 7.6(11) . . . . ?
C13 C40 C45 C44 -175.9(7) . . . . ?
C41 C40 C45 C50 -173.3(7) . . . . ?
C13 C40 C45 C50 3.2(11) . . . . ?
C44 C43 C46 C49 4.5(15) . . . . ?
C42 C43 C46 C49 -174.6(11) . . . . ?
C44 C43 C46 C47 137.3(11) . . . . ?
C42 C43 C46 C47 -41.9(14) . . . . ?
C44 C43 C46 C48 -106.0(11) . . . . ?
C42 C43 C46 C48 74.8(12) . . . . ?
C16 C15 C50 C45 -175.7(8) . . . . ?
C14 C15 C50 C45 -3.8(11) . . . . ?
C16 C15 C50 C51 1.9(14) . . . . ?
C14 C15 C50 C51 173.8(7) . . . . ?
C44 C45 C50 C15 -178.2(7) . . . . ?
C40 C45 C50 C15 2.7(11) . . . . ?
C44 C45 C50 C51 4.2(11) . . . . ?
C40 C45 C50 C51 -174.9(7) . . . . ?
C15 C50 C51 C52 -89.4(11) . . . . ?
C45 C50 C51 C52 88.1(11) . . . . ?
C15 C50 C51 C56 93.8(11) . . . . ?
C45 C50 C51 C56 -88.7(10) . . . . ?
C56 C51 C52 C53 -0.2(16) . . . . ?
C50 C51 C52 C53 -177.1(10) . . . . ?
C51 C52 C53 C54 1.3(18) . . . . ?
C52 C53 C54 C55 -1(2) . . . . ?
C53 C54 C55 C56 0.4(19) . . . . ?
C52 C51 C56 C55 -0.7(15) . . . . ?
C50 C51 C56 C55 176.2(9) . . . . ?
C54 C55 C56 C51 0.7(17) . . . . ?
O2 C57 C58 C59 173.5(9) . . . . ?
O1 C57 C58 C59 -4.3(12) . . . . ?
O2 C57 C58 C63 -5.3(14) . . . . ?
O1 C57 C58 C63 176.8(8) . . . . ?
C63 C58 C59 C60 1.0(15) . . . . ?
C57 C58 C59 C60 -177.8(9) . . . . ?
C58 C59 C60 C61 2.1(17) . . . . ?
C59 C60 C61 C62 -3.4(18) . . . . ?
C60 C61 C62 C63 1.6(17) . . . . ?
C61 C62 C63 C58 1.3(16) . . . . ?
C59 C58 C63 C62 -2.7(15) . . . . ?
C57 C58 C63 C62 176.2(9) . . . . ?
C19 C1 C64 C82 -62.7(12) . . . . ?
C2 C1 C64 C82 120.2(10) . . . . ?
C19 C1 C64 C65 119.6(9) . . . . ?
C2 C1 C64 C65 -57.6(12) . . . . ?
C82 C64 C65 C66 177.4(8) . . . . ?
C1 C64 C65 C66 -4.5(14) . . . . ?
C82 C64 C65 N5 -1.8(8) . . . . ?
C1 C64 C65 N5 176.3(7) . . . . ?
N5 C65 C66 C67 -8.4(12) . . . . ?
C64 C65 C66 C67 172.5(8) . . . . ?
N5 C65 C66 C83 167.3(7) . . . . ?
C64 C65 C66 C83 -11.8(13) . . . . ?
C65 C66 C67 N6 8.0(12) . . . . ?
C83 C66 C67 N6 -167.8(7) . . . . ?
C65 C66 C67 C68 -177.0(8) . . . . ?
C83 C66 C67 C68 7.2(12) . . . . ?
N6 C67 C68 C69 -1.3(10) . . . . ?
C66 C67 C68 C69 -176.9(8) . . . . ?
C67 C68 C69 C70 3.1(10) . . . . ?
C68 C69 C70 N6 -3.9(10) . . . . ?
C68 C69 C70 C71 173.6(8) . . . . ?
N6 C70 C71 C72 -4.8(13) . . . . ?
C69 C70 C71 C72 178.1(8) . . . . ?
N6 C70 C71 C93 173.4(7) . . . . ?
C69 C70 C71 C93 -3.7(13) . . . . ?
C70 C71 C72 N7 -5.0(13) . . . . ?
C93 C71 C72 N7 176.9(7) . . . . ?
C70 C71 C72 C73 173.2(8) . . . . ?
C93 C71 C72 C73 -5.0(13) . . . . ?
C71 C72 C73 C74 177.7(8) . . . . ?
N7 C72 C73 C74 -4.0(10) . . . . ?
C72 C73 C74 C75 1.2(10) . . . . ?
C73 C74 C75 N7 1.9(10) . . . . ?
C73 C74 C75 C76 -177.3(8) . . . . ?
N7 C75 C76 C77 15.9(12) . . . . ?
C74 C75 C76 C77 -165.0(8) . . . . ?
N7 C75 C76 C103 -161.1(8) . . . . ?
C74 C75 C76 C103 18.0(14) . . . . ?
C75 C76 C77 N8 -0.7(13) . . . . ?
C103 C76 C77 N8 176.6(7) . . . . ?
C75 C76 C77 C78 179.8(8) . . . . ?
C103 C76 C77 C78 -2.9(12) . . . . ?
N8 C77 C78 C113 -176.1(7) . . . . ?
C76 C77 C78 C113 3.4(13) . . . . ?
N8 C77 C78 C79 1.3(9) . . . . ?
C76 C77 C78 C79 -179.1(8) . . . . ?
C113 C78 C79 C80 174.8(9) . . . . ?
C77 C78 C79 C80 -2.1(9) . . . . ?
C113 C78 C79 O3 -4.1(16) . . . . ?
C77 C78 C79 O3 179.0(8) . . . . ?
O3 C79 C80 N8 -178.9(7) . . . . ?
C78 C79 C80 N8 2.2(10) . . . . ?
O3 C79 C80 C81 11.3(17) . . . . ?
C78 C79 C80 C81 -167.7(10) . . . . ?
C79 C80 C81 N5 166.7(10) . . . . ?
N8 C80 C81 N5 -3.2(10) . . . . ?
C79 C80 C81 C82 -9.1(19) . . . . ?
N8 C80 C81 C82 -179.0(9) . . . . ?
C65 C64 C82 C81 2.5(9) . . . . ?
C1 C64 C82 C81 -175.6(7) . . . . ?
N5 C81 C82 C64 -2.4(9) . . . . ?
C80 C81 C82 C64 173.4(10) . . . . ?
C65 C66 C83 C88 119.7(9) . . . . ?
C67 C66 C83 C88 -64.3(11) . . . . ?
C65 C66 C83 C84 -61.2(11) . . . . ?
C67 C66 C83 C84 114.7(8) . . . . ?
C88 C83 C84 C85 1.6(12) . . . . ?
C66 C83 C84 C85 -177.5(8) . . . . ?
C83 C84 C85 C86 -1.2(13) . . . . ?
C84 C85 C86 C87 -0.4(13) . . . . ?
C84 C85 C86 C89 177.4(8) . . . . ?
C85 C86 C87 C88 1.5(13) . . . . ?
C89 C86 C87 C88 -176.2(8) . . . . ?
C84 C83 C88 C87 -0.5(12) . . . . ?
C66 C83 C88 C87 178.6(8) . . . . ?
C86 C87 C88 C83 -1.1(13) . . . . ?
C87 C86 C89 C91 -8.8(12) . . . . ?
C85 C86 C89 C91 173.5(8) . . . . ?
C87 C86 C89 C92 -129.1(9) . . . . ?
C85 C86 C89 C92 53.2(11) . . . . ?
C87 C86 C89 C90 110.3(10) . . . . ?
C85 C86 C89 C90 -67.4(10) . . . . ?
C72 C71 C93 C98 -64.6(12) . . . . ?
C70 C71 C93 C98 117.1(10) . . . . ?
C72 C71 C93 C94 117.1(9) . . . . ?
C70 C71 C93 C94 -61.3(11) . . . . ?
C98 C93 C94 C95 3.4(13) . . . . ?
C71 C93 C94 C95 -178.2(8) . . . . ?
C93 C94 C95 C96 -1.1(14) . . . . ?
C94 C95 C96 C97 -2.8(14) . . . . ?
C94 C95 C96 C99 -179.8(9) . . . . ?
C95 C96 C97 C98 4.4(14) . . . . ?
C99 C96 C97 C98 -178.7(9) . . . . ?
C94 C93 C98 C97 -1.8(14) . . . . ?
C71 C93 C98 C97 179.9(9) . . . . ?
C96 C97 C98 C93 -2.2(15) . . . . ?
C95 C96 C99 C101 54.2(12) . . . . ?
C97 C96 C99 C101 -122.7(11) . . . . ?
C95 C96 C99 C102 175.7(9) . . . . ?
C97 C96 C99 C102 -1.2(14) . . . . ?
C95 C96 C99 C100 -66.2(12) . . . . ?
C97 C96 C99 C100 116.9(10) . . . . ?
C77 C76 C103 C104 -172.6(8) . . . . ?
C75 C76 C103 C104 4.5(14) . . . . ?
C77 C76 C103 C108 -1.3(12) . . . . ?
C75 C76 C103 C108 175.8(8) . . . . ?
C108 C103 C104 C105 -0.9(14) . . . . ?
C76 C103 C104 C105 170.7(9) . . . . ?
C103 C104 C105 C106 0.3(15) . . . . ?
C104 C105 C106 C107 0.7(13) . . . . ?
C104 C105 C106 C109 -174.6(9) . . . . ?
C105 C106 C107 C108 -1.1(13) . . . . ?
C109 C106 C107 C108 174.1(8) . . . . ?
C106 C107 C108 C103 0.4(13) . . . . ?
C106 C107 C108 C113 -176.0(8) . . . . ?
C104 C103 C108 C107 0.6(12) . . . . ?
C76 C103 C108 C107 -171.3(8) . . . . ?
C104 C103 C108 C113 176.9(8) . . . . ?
C76 C103 C108 C113 5.0(12) . . . . ?
C107 C106 C109 C111 -107.0(11) . . . . ?
C105 C106 C109 C111 68.0(12) . . . . ?
C107 C106 C109 C112 14.2(13) . . . . ?
C105 C106 C109 C112 -170.8(9) . . . . ?
C107 C106 C109 C110 134.8(9) . . . . ?
C105 C106 C109 C110 -50.1(11) . . . . ?
C77 C78 C113 C108 0.5(12) . . . . ?
C79 C78 C113 C108 -176.1(9) . . . . ?
C77 C78 C113 C114 176.9(7) . . . . ?
C79 C78 C113 C114 0.4(15) . . . . ?
C107 C108 C113 C78 171.8(8) . . . . ?
C103 C108 C113 C78 -4.6(12) . . . . ?
C107 C108 C113 C114 -4.6(12) . . . . ?
C103 C108 C113 C114 179.0(8) . . . . ?
C78 C113 C114 C115 113.0(10) . . . . ?
C108 C113 C114 C115 -70.7(11) . . . . ?
C78 C113 C114 C119 -66.3(11) . . . . ?
C108 C113 C114 C119 110.0(10) . . . . ?
C119 C114 C115 C116 2.4(14) . . . . ?
C113 C114 C115 C116 -176.9(9) . . . . ?
C114 C115 C116 C117 -4.1(16) . . . . ?
C115 C116 C117 C118 4.8(17) . . . . ?
C116 C117 C118 C119 -3.9(17) . . . . ?
C117 C118 C119 C114 2.2(15) . . . . ?
C115 C114 C119 C118 -1.5(14) . . . . ?
C113 C114 C119 C118 177.8(9) . . . . ?
O4 C120 C121 C122 -174.0(10) . . . . ?
O3 C120 C121 C122 8.4(13) . . . . ?
O4 C120 C121 C126 3.2(14) . . . . ?
O3 C120 C121 C126 -174.3(8) . . . . ?
C126 C121 C122 C123 0.7(16) . . . . ?
C120 C121 C122 C123 177.9(10) . . . . ?
C121 C122 C123 C124 0.5(19) . . . . ?
C122 C123 C124 C125 -1(2) . . . . ?
C123 C124 C125 C126 0.0(19) . . . . ?
C124 C125 C126 C121 1.2(17) . . . . ?
C122 C121 C126 C125 -1.5(15) . . . . ?
C120 C121 C126 C125 -178.9(9) . . . . ?
C19 C18 N1 C2 -1.0(9) . . . . ?
C17 C18 N1 C2 -174.9(7) . . . . ?
C19 C18 N1 Ni1 167.8(5) . . . . ?
C17 C18 N1 Ni1 -6.2(9) . . . . ?
C3 C2 N1 C18 -176.7(7) . . . . ?
C1 C2 N1 C18 3.4(9) . . . . ?
C3 C2 N1 Ni1 17.1(11) . . . . ?
C1 C2 N1 Ni1 -162.9(6) . . . . ?
C6 C7 N2 C4 -4.7(9) . . . . ?
C8 C7 N2 C4 174.2(7) . . . . ?
C6 C7 N2 Ni1 165.3(6) . . . . ?
C8 C7 N2 Ni1 -15.8(11) . . . . ?
C3 C4 N2 C7 -173.5(7) . . . . ?
C5 C4 N2 C7 4.1(9) . . . . ?
C3 C4 N2 Ni1 16.6(11) . . . . ?
C5 C4 N2 Ni1 -165.9(6) . . . . ?
C11 C12 N3 C9 4.1(9) . . . . ?
C13 C12 N3 C9 178.8(7) . . . . ?
C11 C12 N3 Ni1 -164.2(6) . . . . ?
C13 C12 N3 Ni1 10.5(11) . . . . ?
C8 C9 N3 C12 177.5(8) . . . . ?
C10 C9 N3 C12 -4.0(9) . . . . ?
C8 C9 N3 Ni1 -13.2(11) . . . . ?
C10 C9 N3 Ni1 165.2(6) . . . . ?
C13 C14 N4 C17 -172.4(7) . . . . ?
C15 C14 N4 C17 1.6(9) . . . . ?
C13 C14 N4 Ni1 -3.8(13) . . . . ?
C15 C14 N4 Ni1 170.1(5) . . . . ?
C16 C17 N4 C14 -1.0(9) . . . . ?
C18 C17 N4 C14 173.8(7) . . . . ?
C16 C17 N4 Ni1 -171.5(5) . . . . ?
C18 C17 N4 Ni1 3.3(9) . . . . ?
C82 C81 N5 C65 1.3(9) . . . . ?
C80 C81 N5 C65 -175.7(7) . . . . ?
C82 C81 N5 Ni2 177.2(5) . . . . ?
C80 C81 N5 Ni2 0.2(9) . . . . ?
C66 C65 N5 C81 -179.0(7) . . . . ?
C64 C65 N5 C81 0.3(8) . . . . ?
C66 C65 N5 Ni2 6.0(11) . . . . ?
C64 C65 N5 Ni2 -174.7(5) . . . . ?
C68 C67 N6 C70 -1.2(9) . . . . ?
C66 C67 N6 C70 174.6(7) . . . . ?
C68 C67 N6 Ni2 180.0(6) . . . . ?
C66 C67 N6 Ni2 -4.3(11) . . . . ?
C71 C70 N6 C67 -174.5(7) . . . . ?
C69 C70 N6 C67 3.0(9) . . . . ?
C71 C70 N6 Ni2 4.4(11) . . . . ?
C69 C70 N6 Ni2 -178.0(5) . . . . ?
C76 C75 N7 C72 174.9(7) . . . . ?
C74 C75 N7 C72 -4.4(9) . . . . ?
C76 C75 N7 Ni2 -16.1(11) . . . . ?
C74 C75 N7 Ni2 164.7(6) . . . . ?
C71 C72 N7 C75 -176.4(8) . . . . ?
C73 C72 N7 C75 5.1(9) . . . . ?
C71 C72 N7 Ni2 13.8(11) . . . . ?
C73 C72 N7 Ni2 -164.6(6) . . . . ?
C76 C77 N8 C80 -179.6(8) . . . . ?
C78 C77 N8 C80 -0.1(9) . . . . ?
C76 C77 N8 Ni2 -15.8(13) . . . . ?
C78 C77 N8 Ni2 163.8(6) . . . . ?
C79 C80 N8 C77 -1.4(10) . . . . ?
C81 C80 N8 C77 171.5(7) . . . . ?
C79 C80 N8 Ni2 -167.7(6) . . . . ?
C81 C80 N8 Ni2 5.1(9) . . . . ?
O2 C57 O1 C16 -3.5(12) . . . . ?
C58 C57 O1 C16 174.3(7) . . . . ?
C17 C16 O1 C57 46.0(12) . . . . ?
C15 C16 O1 C57 -138.3(7) . . . . ?
O4 C120 O3 C79 4.8(13) . . . . ?
C121 C120 O3 C79 -177.6(7) . . . . ?
C80 C79 O3 C120 -67.8(11) . . . . ?
C78 C79 O3 C120 110.9(10) . . . . ?
C14 N4 Ni1 N1 -173.2(8) . . . . ?
C17 N4 Ni1 N1 -5.3(6) . . . . ?
C14 N4 Ni1 N3 2.0(7) . . . . ?
C17 N4 Ni1 N3 169.9(6) . . . . ?
C18 N1 Ni1 N4 6.5(6) . . . . ?
C2 N1 Ni1 N4 171.6(8) . . . . ?
C18 N1 Ni1 N2 -172.3(6) . . . . ?
C2 N1 Ni1 N2 -7.1(8) . . . . ?
C7 N2 Ni1 N1 -177.4(7) . . . . ?
C4 N2 Ni1 N1 -9.3(7) . . . . ?
C7 N2 Ni1 N3 7.6(7) . . . . ?
C4 N2 Ni1 N3 175.6(6) . . . . ?
C12 N3 Ni1 N4 -5.5(7) . . . . ?
C9 N3 Ni1 N4 -172.1(6) . . . . ?
C12 N3 Ni1 N2 172.7(7) . . . . ?
C9 N3 Ni1 N2 6.1(6) . . . . ?
C77 N8 Ni2 N5 -166.6(8) . . . . ?
C80 N8 Ni2 N5 -4.1(6) . . . . ?
C77 N8 Ni2 N7 13.2(8) . . . . ?
C80 N8 Ni2 N7 175.7(6) . . . . ?
C67 N6 Ni2 N5 1.2(7) . . . . ?
C70 N6 Ni2 N5 -177.5(7) . . . . ?
C67 N6 Ni2 N7 -178.5(6) . . . . ?
C70 N6 Ni2 N7 2.8(7) . . . . ?
C81 N5 Ni2 N8 2.1(6) . . . . ?
C65 N5 Ni2 N8 176.7(7) . . . . ?
C81 N5 Ni2 N6 -176.9(6) . . . . ?
C65 N5 Ni2 N6 -2.2(7) . . . . ?
C75 N7 Ni2 N8 2.3(7) . . . . ?
C72 N7 Ni2 N8 169.8(6) . . . . ?
C75 N7 Ni2 N6 -178.8(7) . . . . ?
C72 N7 Ni2 N6 -11.3(6) . . . . ?
